data_7042725
loop_
_publ_author_name
'Casanovas, Berta'
'Zinna, Francesco'
'Di Bari, Lorenzo'
'El Fallah, M. Salah'
'Font-Bard\'ia, Merc\`e'
'Vicente, Ramon'

_publ_section_title
;
 Circularly Polarized Luminescence on dinuclear Tb(III) and Eu(III)
 complexes with (S-) and (R-) 2-Phenylpropionate
;
_journal_name_full 'Dalton Trans.'
_journal_paper_doi 10.1039/C6DT04686J
_journal_year 2017
_chemical_absolute_configuration rmad
_chemical_formula_sum 'C201 H190 Eu4 N8 O34'
_chemical_formula_weight 3869.44
_space_group_crystal_system monoclinic
_space_group_IT_number 4
_space_group_name_Hall 'P 2yb'
_space_group_name_H-M_alt 'P 1 21 1'
_symmetry_space_group_name_Hall 'P 2yb'
_symmetry_space_group_name_H-M 'P 1 21 1'
_atom_sites_solution_hydrogens mixed
_audit_creation_method SHELXL-2016/6
_audit_update_record
;
2017-02-24 deposited with the CCDC.
2017-04-19 downloaded from the CCDC.
;
_cell_angle_alpha 90
_cell_angle_beta 100.137(2)
_cell_angle_gamma 90
_cell_formula_units_Z 2
_cell_length_a 17.5649(9)
_cell_length_b 19.2624(10)
_cell_length_c 26.7346(12)
_cell_measurement_reflns_used 9442
_cell_measurement_temperature 100(2)
_cell_measurement_theta_max 30.02
_cell_measurement_theta_min 2.35
_cell_volume 8904.2(8)
_computing_cell_refinement 'Bruker SAINT'
_computing_data_collection 'Bruker APEX2'
_computing_data_reduction 'Bruker SAINT'
_computing_molecular_graphics 'Bruker SHELXTL'
_computing_publication_material 'Bruker SHELXTL'
_computing_structure_refinement 'SHELXL-2014 (Sheldrick 2014)'
_computing_structure_solution 'SHELXS-97 (Sheldrick 2008)'
_diffrn_ambient_temperature 100(2)
_diffrn_measured_fraction_theta_full 0.999
_diffrn_measured_fraction_theta_max 0.998
_diffrn_measurement_device_type 'Bruker APEX-II CCD'
_diffrn_measurement_method '\f and \w scans'
_diffrn_radiation_type MoK\a
_diffrn_radiation_wavelength 0.71073
_diffrn_reflns_av_R_equivalents 0.0870
_diffrn_reflns_av_unetI/netI 0.0886
_diffrn_reflns_Laue_measured_fraction_full 0.999
_diffrn_reflns_Laue_measured_fraction_max 0.998
_diffrn_reflns_limit_h_max 25
_diffrn_reflns_limit_h_min -24
_diffrn_reflns_limit_k_max 27
_diffrn_reflns_limit_k_min -27
_diffrn_reflns_limit_l_max 37
_diffrn_reflns_limit_l_min -38
_diffrn_reflns_number 54543
_diffrn_reflns_point_group_measured_fraction_full 0.999
_diffrn_reflns_point_group_measured_fraction_max 0.997
_diffrn_reflns_theta_full 25.242
_diffrn_reflns_theta_max 30.572
_diffrn_reflns_theta_min 2.103
_exptl_absorpt_coefficient_mu 1.467
_exptl_absorpt_correction_T_max 0.7461
_exptl_absorpt_correction_T_min 0.6625
_exptl_absorpt_correction_type multi-scan
_exptl_absorpt_process_details sadabs
_exptl_crystal_colour colorless
_exptl_crystal_density_diffrn 1.443
_exptl_crystal_description prism
_exptl_crystal_F_000 3952
_exptl_crystal_preparation ', Magnetic properties,Luminescent'
_exptl_crystal_size_max 0.669
_exptl_crystal_size_mid 0.240
_exptl_crystal_size_min 0.209
_refine_diff_density_max 1.132
_refine_diff_density_min -0.837
_refine_diff_density_rms 0.088
_refine_ls_abs_structure_details
;
 Flack x determined using 16039 quotients [(I+)-(I-)]/[(I+)+(I-)]
 (Parsons, Flack and Wagner, Acta Cryst. B69 (2013) 249-259).
;
_refine_ls_abs_structure_Flack 0.0032(19)
_refine_ls_extinction_method none
_refine_ls_goodness_of_fit_ref 0.941
_refine_ls_hydrogen_treatment mixed
_refine_ls_matrix_type full
_refine_ls_number_parameters 2186
_refine_ls_number_reflns 54543
_refine_ls_number_restraints 960
_refine_ls_restrained_S_all 0.941
_refine_ls_R_factor_all 0.0596
_refine_ls_R_factor_gt 0.0283
_refine_ls_shift/su_max 0.005
_refine_ls_shift/su_mean 0.000
_refine_ls_structure_factor_coef Fsqd
_refine_ls_weighting_details 'w=1/[\s^2^(Fo^2^)+(0.0095P)^2^] where P=(Fo^2^+2Fc^2^)/3'
_refine_ls_weighting_scheme calc
_refine_ls_wR_factor_gt 0.0457
_refine_ls_wR_factor_ref 0.0493
_reflns_Friedel_coverage 0.946
_reflns_Friedel_fraction_full 0.999
_reflns_Friedel_fraction_max 0.997
_reflns_number_gt 39990
_reflns_number_total 54543
_reflns_threshold_expression 'I > 2\s(I)'
_cod_data_source_file c6dt04686j2.cif
_cod_data_source_block S-2
_cod_depositor_comments
;
The following automatic conversions were performed:

'_exptl_absorpt_correction_type' value 'multi-scan'' was replaced
with the value 'multi-scan' as specified in the replacement file
'src/cod-tools/trunk/data/replacement-values/replacement_values.lst'.

Automatic conversion script
Id: cif_fix_values 5376 2017-05-30 11:51:03Z andrius 
;
_cod_database_code 7042725
_shelx_shelxl_version_number 2016/6
_shelx_space_group_comment
;
The symmetry employed for this shelxl refinement is uniquely defined
by the following loop, which should always be used as a source of
symmetry information in preference to the above space-group names.
They are only intended as comments.
;

loop_
_space_group_symop_operation_xyz
'x, y, z'
'-x, y+1/2, -z'

loop_
_atom_site_label
_atom_site_type_symbol
_atom_site_fract_x
_atom_site_fract_y
_atom_site_fract_z
_atom_site_U_iso_or_equiv
_atom_site_adp_type
_atom_site_occupancy
_atom_site_site_symmetry_order
_atom_site_calc_flag
_atom_site_refinement_flags_posn
_atom_site_refinement_flags_adp
_atom_site_refinement_flags_occupancy
_atom_site_disorder_assembly
_atom_site_disorder_group
Eu1A Eu 0.69412(2) -0.01159(2) 0.18400(2) 0.01532(6) Uani 1 1 d . U . . .
Eu2A Eu 0.80944(2) 0.02520(2) 0.07191(2) 0.01547(5) Uani 1 1 d . U . . .
O1A O 0.80419(19) -0.08192(16) 0.19087(12) 0.0340(8) Uani 1 1 d . U . . .
O2A O 0.86451(18) -0.06907(15) 0.12456(11) 0.0317(8) Uani 1 1 d . U . . .
O3A O 0.81646(19) 0.06471(16) 0.15656(12) 0.0322(8) Uani 1 1 d . U . . .
O4A O 0.79066(18) 0.05906(15) 0.23427(11) 0.0357(8) Uani 1 1 d . U . . .
O5A O 0.64280(19) 0.08211(15) 0.13159(11) 0.0324(8) Uani 1 1 d . U . . .
O6A O 0.6990(2) 0.09532(16) 0.06332(12) 0.0329(8) Uani 1 1 d . U . . .
O7A O 0.69778(18) -0.04471(15) 0.09990(11) 0.0306(8) Uani 1 1 d . U . . .
O8A O 0.71811(18) -0.05646(15) 0.02195(11) 0.0342(8) Uani 1 1 d . U . . .
O9A O 0.63742(19) -0.13015(15) 0.18158(11) 0.0323(8) Uani 1 1 d . U . . .
O10A O 0.55657(18) -0.04362(16) 0.17708(11) 0.0365(8) Uani 1 1 d . U . . .
O11A O 0.8568(2) 0.14505(16) 0.06356(11) 0.0329(8) Uani 1 1 d D U . . .
O12A O 0.94514(18) 0.06247(17) 0.07956(12) 0.0358(8) Uani 1 1 d . U . . .
N1A N 0.6972(2) -0.05725(19) 0.27532(14) 0.0304(9) Uani 1 1 d . U . . .
N2A N 0.6360(2) 0.06887(19) 0.24446(14) 0.0322(9) Uani 1 1 d . U . . .
N3A N 0.8774(2) -0.05094(18) 0.01131(13) 0.0324(9) Uani 1 1 d . U . . .
N4A N 0.7944(2) 0.06453(19) -0.02188(14) 0.0292(9) Uani 1 1 d . U . . .
C1A C 0.8596(3) -0.0920(2) 0.16816(18) 0.0333(12) Uani 1 1 d . U . . .
C2A C 0.9261(3) -0.1353(3) 0.19619(19) 0.0418(12) Uani 1 1 d . U . . .
H2A H 0.901598 -0.171754 0.213436 0.050 Uiso 1 1 calc R U . A 1
C3A C 0.9724(3) -0.1732(2) 0.16261(18) 0.0465(13) Uani 1 1 d . U . . .
H3AA H 0.938316 -0.200123 0.138014 0.070 Uiso 1 1 calc R U . . .
H3AB H 1.008845 -0.203425 0.182940 0.070 Uiso 1 1 calc R U . . .
H3AC H 0.999699 -0.140228 0.145411 0.070 Uiso 1 1 calc R U . . .
C4A C 0.9720(4) -0.0988(3) 0.2346(2) 0.0376(15) Uani 0.793(5) 1 d . U P B 1
C5A C 0.9897(4) -0.0282(3) 0.2310(3) 0.0523(19) Uani 0.793(5) 1 d . U P B 1
H5A H 0.971849 -0.004766 0.200763 0.063 Uiso 0.793(5) 1 calc R U P B 1
C6A C 1.0323(4) 0.0069(3) 0.2706(3) 0.0520(19) Uani 0.793(5) 1 d . U P B 1
H6A H 1.041961 0.053953 0.267008 0.062 Uiso 0.793(5) 1 calc R U P B 1
C7A C 1.0606(5) -0.0249(4) 0.3145(3) 0.0491(18) Uani 0.793(5) 1 d . U P B 1
H7A H 1.089547 -0.000397 0.341227 0.059 Uiso 0.793(5) 1 calc R U P B 1
C8A C 1.0459(4) -0.0944(3) 0.3193(2) 0.0497(18) Uani 0.793(5) 1 d . U P B 1
H8A H 1.065671 -0.117159 0.349449 0.060 Uiso 0.793(5) 1 calc R U P B 1
C9A C 1.0023(3) -0.1309(3) 0.2800(2) 0.0439(17) Uani 0.793(5) 1 d . U P B 1
H9A H 0.993120 -0.177960 0.284104 0.053 Uiso 0.793(5) 1 calc R U P B 1
C4C C 0.9894(10) -0.0733(9) 0.2256(8) 0.060(4) Uani 0.207(5) 1 d G U P B 2
C5C C 1.0210(11) -0.0218(10) 0.1990(5) 0.060(4) Uani 0.207(5) 1 d G U P B 2
H5C H 1.008276 -0.019936 0.163777 0.072 Uiso 0.207(5) 1 calc R U P B 2
C6C C 1.0715(9) 0.0267(8) 0.2251(6) 0.060(4) Uani 0.207(5) 1 d G U P B 2
H6C H 1.092648 0.061102 0.207352 0.072 Uiso 0.207(5) 1 calc R U P B 2
C7C C 1.0905(10) 0.0238(9) 0.2778(6) 0.060(4) Uani 0.207(5) 1 d G U P B 2
H7C H 1.124278 0.056334 0.295272 0.072 Uiso 0.207(5) 1 calc R U P B 2
C8C C 1.0589(13) -0.0276(11) 0.3044(5) 0.060(4) Uani 0.207(5) 1 d G U P B 2
H8C H 1.071535 -0.029472 0.339619 0.072 Uiso 0.207(5) 1 calc R U P B 2
C9C C 1.0083(12) -0.0761(10) 0.2783(8) 0.060(4) Uani 0.207(5) 1 d G U P B 2
H9C H 0.987163 -0.110512 0.296045 0.072 Uiso 0.207(5) 1 calc R U P B 2
C10A C 0.8273(3) 0.0852(2) 0.20296(18) 0.0352(12) Uani 1 1 d . U . . .
C11A C 0.8817(3) 0.1438(2) 0.22240(17) 0.0356(12) Uani 1 1 d . U . . .
H11A H 0.911082 0.129641 0.255433 0.043 Uiso 1 1 calc R U . . .
C12A C 0.9402(3) 0.1631(2) 0.18812(17) 0.0460(13) Uani 1 1 d . U . . .
H12A H 0.913485 0.183880 0.157368 0.069 Uiso 1 1 calc R U . . .
H12B H 0.966463 0.121946 0.180021 0.069 Uiso 1 1 calc R U . . .
H12C H 0.977268 0.195364 0.205588 0.069 Uiso 1 1 calc R U . . .
C13A C 0.83353(18) 0.20723(13) 0.23117(12) 0.0382(12) Uani 1 1 d G U . . .
C14A C 0.7735(2) 0.22965(16) 0.19368(10) 0.0497(14) Uani 1 1 d G U . . .
H14A H 0.762778 0.206375 0.162760 0.060 Uiso 1 1 calc R U . . .
C15A C 0.72938(17) 0.28687(17) 0.20239(12) 0.0501(15) Uani 1 1 d G U . . .
H15A H 0.689201 0.301875 0.177306 0.060 Uiso 1 1 calc R U . . .
C16A C 0.74536(18) 0.32166(14) 0.24860(14) 0.0516(15) Uani 1 1 d G U . . .
H16A H 0.715866 0.359944 0.254434 0.062 Uiso 1 1 calc R U . . .
C17A C 0.8054(2) 0.29924(15) 0.28610(10) 0.0451(13) Uani 1 1 d G U . . .
H17A H 0.816108 0.322513 0.317016 0.054 Uiso 1 1 calc R U . . .
C18A C 0.84950(16) 0.24202(16) 0.27738(10) 0.0403(12) Uani 1 1 d G U . . .
H18A H 0.889685 0.227013 0.302471 0.048 Uiso 1 1 calc R U . . .
C19A C 0.6429(3) 0.1032(2) 0.08756(19) 0.0341(12) Uani 1 1 d . U . . .
C20A C 0.5708(3) 0.1391(3) 0.05978(18) 0.0387(13) Uani 1 1 d . U . . .
H20A H 0.586024 0.163744 0.031004 0.046 Uiso 1 1 calc R U . . .
C21A C 0.5132(3) 0.0831(3) 0.0373(2) 0.0596(15) Uani 1 1 d . U . . .
H21A H 0.465796 0.104571 0.021256 0.089 Uiso 1 1 calc R U . . .
H21B H 0.503009 0.052851 0.063907 0.089 Uiso 1 1 calc R U . . .
H21C H 0.534440 0.056646 0.012607 0.089 Uiso 1 1 calc R U . . .
C22A C 0.5384(2) 0.19201(15) 0.09053(12) 0.0428(13) Uani 1 1 d G U . . .
C23A C 0.56452(18) 0.25953(18) 0.08636(12) 0.0550(15) Uani 1 1 d G U . . .
H23A H 0.600110 0.269076 0.065316 0.066 Uiso 1 1 calc R U . . .
C24A C 0.5374(2) 0.31277(14) 0.11364(14) 0.0699(17) Uani 1 1 d G U . . .
H24A H 0.554909 0.357942 0.110847 0.084 Uiso 1 1 calc R U . . .
C25A C 0.4842(2) 0.29850(19) 0.14509(13) 0.0695(18) Uani 1 1 d G U . . .
H25A H 0.466121 0.334124 0.163337 0.083 Uiso 1 1 calc R U . . .
C26A C 0.45812(19) 0.2310(2) 0.14926(12) 0.0653(17) Uani 1 1 d G U . . .
H26A H 0.422533 0.221439 0.170297 0.078 Uiso 1 1 calc R U . . .
C27A C 0.4852(2) 0.17774(16) 0.12198(13) 0.0608(16) Uani 1 1 d G U . . .
H27A H 0.467732 0.132572 0.124767 0.073 Uiso 1 1 calc R U . . .
C28A C 0.6869(3) -0.0779(2) 0.05887(18) 0.0344(11) Uani 1 1 d . U . . .
C29A C 0.6380(3) -0.1431(2) 0.05109(17) 0.0361(11) Uani 1 1 d . U . . .
H29A H 0.629071 -0.157626 0.084713 0.043 Uiso 1 1 calc R U . . .
C30A C 0.5582(3) -0.1226(2) 0.01994(18) 0.0440(12) Uani 1 1 d . U . . .
H30A H 0.563127 -0.114437 -0.014760 0.066 Uiso 1 1 calc R U . . .
H30B H 0.540016 -0.081179 0.033957 0.066 Uiso 1 1 calc R U . . .
H30C H 0.521929 -0.159581 0.021348 0.066 Uiso 1 1 calc R U . . .
C31A C 0.6811(3) -0.2015(2) 0.03083(17) 0.0362(11) Uani 1 1 d . U . . .
C32A C 0.7564(3) -0.2161(2) 0.05407(18) 0.0432(13) Uani 1 1 d . U . . .
H32A H 0.779747 -0.189350 0.081479 0.052 Uiso 1 1 calc R U . . .
C33A C 0.7967(3) -0.2694(2) 0.0371(2) 0.0472(13) Uani 1 1 d . U . . .
H33A H 0.847147 -0.278457 0.053103 0.057 Uiso 1 1 calc R U . . .
C34A C 0.7633(3) -0.3097(2) -0.0034(2) 0.0495(14) Uani 1 1 d . U . . .
H34A H 0.790333 -0.346667 -0.014282 0.059 Uiso 1 1 calc R U . . .
C35A C 0.6897(3) -0.2946(2) -0.02745(19) 0.0504(14) Uani 1 1 d . U . . .
H35A H 0.667163 -0.320042 -0.055773 0.061 Uiso 1 1 calc R U . . .
C36A C 0.6493(3) -0.2419(2) -0.00966(18) 0.0406(12) Uani 1 1 d . U . . .
H36A H 0.598760 -0.233237 -0.025599 0.049 Uiso 1 1 calc R U . . .
C37A C 0.5704(3) -0.1070(3) 0.18325(18) 0.0339(12) Uani 1 1 d . U . . .
C38A C 0.5071(3) -0.1564(3) 0.19245(18) 0.0426(13) Uani 1 1 d . U . . .
H38A H 0.532528 -0.197003 0.210121 0.051 Uiso 1 1 calc R U . . .
C39A C 0.4574(3) -0.1241(3) 0.22731(19) 0.0594(15) Uani 1 1 d . U . . .
H39A H 0.433794 -0.082424 0.212040 0.089 Uiso 1 1 calc R U . . .
H39B H 0.489043 -0.113005 0.259370 0.089 Uiso 1 1 calc R U . . .
H39C H 0.417836 -0.156283 0.232555 0.089 Uiso 1 1 calc R U . . .
C40A C 0.4601(3) -0.1824(2) 0.14117(19) 0.0376(12) Uani 1 1 d . U . . .
C41A C 0.3941(3) -0.1502(2) 0.11742(19) 0.0473(13) Uani 1 1 d . U . . .
H41A H 0.376108 -0.111381 0.132417 0.057 Uiso 1 1 calc R U . . .
C42A C 0.3536(3) -0.1741(3) 0.07184(19) 0.0529(14) Uani 1 1 d . U . . .
H42A H 0.308237 -0.152162 0.056611 0.063 Uiso 1 1 calc R U . . .
C43A C 0.3809(3) -0.2302(3) 0.04926(18) 0.0499(13) Uani 1 1 d . U . . .
H43A H 0.353867 -0.246333 0.018389 0.060 Uiso 1 1 calc R U . . .
C44A C 0.4473(3) -0.2629(2) 0.07146(18) 0.0485(13) Uani 1 1 d . U . . .
H44A H 0.465477 -0.301048 0.055840 0.058 Uiso 1 1 calc R U . . .
C45A C 0.4872(3) -0.2386(2) 0.11737(19) 0.0432(13) Uani 1 1 d . U . . .
H45A H 0.532737 -0.260429 0.132401 0.052 Uiso 1 1 calc R U . . .
C46A C 0.9259(3) 0.1241(3) 0.06698(19) 0.0409(13) Uani 1 1 d . U . . .
C47A C 0.9858(3) 0.1737(2) 0.05175(18) 0.0403(12) Uani 1 1 d . U . . .
H47A H 0.965972 0.221201 0.052605 0.048 Uiso 1 1 calc R U . . .
C48A C 1.0636(3) 0.1693(3) 0.08883(18) 0.0545(15) Uani 1 1 d . U . . .
H48A H 1.080699 0.121951 0.091715 0.082 Uiso 1 1 calc R U . . .
H48B H 1.057019 0.186135 0.121616 0.082 Uiso 1 1 calc R U . . .
H48C H 1.101397 0.197206 0.076240 0.082 Uiso 1 1 calc R U . . .
C49A C 0.9914(3) 0.1557(2) -0.00406(18) 0.0395(11) Uani 1 1 d . U . . .
C50A C 1.0391(3) 0.1033(2) -0.01411(18) 0.0445(12) Uani 1 1 d . U . . .
H50A H 1.067633 0.078158 0.012437 0.053 Uiso 1 1 calc R U . . .
C51A C 1.0448(3) 0.0877(3) -0.0644(2) 0.0539(14) Uani 1 1 d . U . . .
H51A H 1.077039 0.052187 -0.071670 0.065 Uiso 1 1 calc R U . . .
C52A C 1.0020(3) 0.1257(3) -0.1029(2) 0.0530(14) Uani 1 1 d . U . . .
H52A H 1.005731 0.116017 -0.136514 0.064 Uiso 1 1 calc R U . . .
C53A C 0.9541(3) 0.1773(3) -0.0925(2) 0.0509(13) Uani 1 1 d . U . . .
H53A H 0.924473 0.202344 -0.118704 0.061 Uiso 1 1 calc R U . . .
C54A C 0.9501(3) 0.1919(2) -0.04285(18) 0.0413(12) Uani 1 1 d . U . . .
H54A H 0.918082 0.227629 -0.035683 0.050 Uiso 1 1 calc R U . . .
C55A C 0.7287(3) -0.1172(2) 0.29048(17) 0.0351(12) Uani 1 1 d . U . . .
H55A H 0.750331 -0.143636 0.267456 0.042 Uiso 1 1 calc R U . . .
C56A C 0.7314(3) -0.1428(2) 0.33927(18) 0.0413(13) Uani 1 1 d . U . . .
H56A H 0.753080 -0.186120 0.348063 0.050 Uiso 1 1 calc R U . . .
C57A C 0.7019(3) -0.1040(2) 0.37457(18) 0.0429(13) Uani 1 1 d . U . . .
H57A H 0.703865 -0.120410 0.407503 0.052 Uiso 1 1 calc R U . . .
C58A C 0.6688(3) -0.0396(2) 0.36000(17) 0.0358(11) Uani 1 1 d . U . . .
C59A C 0.6687(3) -0.0193(3) 0.30988(17) 0.0361(12) Uani 1 1 d . U . . .
C60A C 0.6363(3) 0.0492(2) 0.29401(18) 0.0359(12) Uani 1 1 d . U . . .
C61A C 0.6391(3) 0.0041(3) 0.39386(18) 0.0454(15) Uani 1 1 d . U . . .
H61A H 0.640281 -0.010515 0.427154 0.054 Uiso 1 1 calc R U . . .
C62A C 0.6087(3) 0.0670(3) 0.37920(19) 0.0478(14) Uani 1 1 d . U . . .
H62A H 0.588430 0.094583 0.402222 0.057 Uiso 1 1 calc R U . . .
C63A C 0.6075(3) 0.0913(3) 0.32848(18) 0.0411(13) Uani 1 1 d . U . . .
C64A C 0.5789(3) 0.1562(3) 0.31333(18) 0.0502(15) Uani 1 1 d . U . . .
H64A H 0.559628 0.185465 0.335807 0.060 Uiso 1 1 calc R U . . .
C65A C 0.5797(3) 0.1762(3) 0.2644(2) 0.0549(15) Uani 1 1 d . U . . .
H65A H 0.561030 0.219576 0.252850 0.066 Uiso 1 1 calc R U . . .
C66A C 0.6089(3) 0.1309(2) 0.23247(18) 0.0437(13) Uani 1 1 d . U . . .
H66A H 0.609282 0.145950 0.199456 0.052 Uiso 1 1 calc R U . . .
C67A C 0.9165(3) -0.1085(3) 0.02596(19) 0.0472(13) Uani 1 1 d . U . . .
H67A H 0.921114 -0.120959 0.059976 0.057 Uiso 1 1 calc R U . . .
C68A C 0.9511(3) -0.1520(3) -0.00495(19) 0.0531(15) Uani 1 1 d . U . . .
H68A H 0.977958 -0.191523 0.007956 0.064 Uiso 1 1 calc R U . . .
C69A C 0.9441(3) -0.1342(3) -0.05546(19) 0.0451(14) Uani 1 1 d . U . . .
H69A H 0.965951 -0.162124 -0.077531 0.054 Uiso 1 1 calc R U . . .
C70A C 0.9034(3) -0.0731(2) -0.07364(17) 0.0372(12) Uani 1 1 d . U . . .
C71A C 0.8721(3) -0.0341(3) -0.03792(17) 0.0343(11) Uani 1 1 d . U . . .
C72A C 0.8278(2) 0.0260(3) -0.05644(16) 0.0334(10) Uani 1 1 d . U . . .
C73A C 0.8938(3) -0.0533(2) -0.12511(18) 0.0380(13) Uani 1 1 d . U . . .
H73A H 0.915790 -0.079950 -0.147842 0.046 Uiso 1 1 calc R U . . .
C74A C 0.8537(3) 0.0031(2) -0.14136(17) 0.0366(12) Uani 1 1 d . U . . .
H74A H 0.848346 0.015413 -0.175448 0.044 Uiso 1 1 calc R U . . .
C75A C 0.8188(3) 0.0452(2) -0.10833(17) 0.0346(11) Uani 1 1 d . U . . .
C76A C 0.7761(3) 0.1055(2) -0.12432(17) 0.0376(12) Uani 1 1 d . U . . .
H76A H 0.769859 0.119986 -0.157982 0.045 Uiso 1 1 calc R U . . .
C77A C 0.7437(3) 0.1426(2) -0.08962(17) 0.0358(12) Uani 1 1 d . U . . .
H77A H 0.714411 0.182038 -0.099504 0.043 Uiso 1 1 calc R U . . .
C78A C 0.7554(3) 0.1202(2) -0.03948(17) 0.0334(11) Uani 1 1 d . U . . .
H78A H 0.733833 0.146815 -0.016489 0.040 Uiso 1 1 calc R U . . .
Eu1B Eu 0.30445(2) 0.47617(2) 0.31354(2) 0.01715(6) Uani 1 1 d . U . . .
Eu2B Eu 0.20766(2) 0.52825(2) 0.42908(2) 0.01651(5) Uani 1 1 d . U . . .
O1B O 0.1983(2) 0.40341(16) 0.31808(12) 0.0340(8) Uani 1 1 d . U . . .
O2B O 0.14617(18) 0.42846(15) 0.38733(11) 0.0329(8) Uani 1 1 d . U . . .
O3B O 0.19576(18) 0.54614(14) 0.34164(11) 0.0312(8) Uani 1 1 d . U . . .
O4B O 0.20433(17) 0.54934(15) 0.26051(11) 0.0338(8) Uani 1 1 d . U . . .
O5B O 0.35879(18) 0.57828(15) 0.35133(11) 0.0332(8) Uani 1 1 d . U . . .
O6B O 0.3145(2) 0.60063(16) 0.42360(12) 0.0321(8) Uani 1 1 d . U . . .
O7B O 0.31521(19) 0.45554(16) 0.40240(11) 0.0333(8) Uani 1 1 d . U . . .
O8B O 0.31277(17) 0.46763(16) 0.48352(11) 0.0347(7) Uani 1 1 d . U . . .
O9B O 0.36579(19) 0.35855(15) 0.32582(12) 0.0352(8) Uani 1 1 d D U . . .
O10B O 0.44302(19) 0.44716(16) 0.32721(12) 0.0385(8) Uani 1 1 d . U . . .
O11B O 0.15726(19) 0.65127(15) 0.41669(11) 0.0339(8) Uani 1 1 d D U . . .
O12B O 0.07642(18) 0.57212(16) 0.43563(11) 0.0346(8) Uani 1 1 d . U . . .
N1B N 0.2877(2) 0.41009(19) 0.22792(14) 0.0346(10) Uani 1 1 d . U . . .
N2B N 0.3629(2) 0.5334(2) 0.23954(13) 0.0347(8) Uani 1 1 d . U . . .
N3B N 0.1562(2) 0.45910(19) 0.49977(13) 0.0324(9) Uani 1 1 d . U . . .
N4B N 0.2179(2) 0.58821(19) 0.51657(14) 0.0318(9) Uani 1 1 d . U . . .
C1B C 0.1436(3) 0.4013(3) 0.34387(19) 0.0353(12) Uani 1 1 d . U . . .
C2B C 0.0690(3) 0.3648(2) 0.32039(17) 0.0366(12) Uani 1 1 d . U . . .
H2B H 0.028372 0.400299 0.316711 0.044 Uiso 1 1 calc R U . . .
C3B C 0.0708(3) 0.3372(2) 0.26577(17) 0.0448(13) Uani 1 1 d . U . . .
H3BA H 0.019879 0.322625 0.250235 0.067 Uiso 1 1 calc R U . . .
H3BB H 0.105726 0.298601 0.267655 0.067 Uiso 1 1 calc R U . . .
H3BC H 0.088006 0.373533 0.245799 0.067 Uiso 1 1 calc R U . . .
C4B C 0.04453(18) 0.30867(13) 0.35463(11) 0.0375(12) Uani 1 1 d G U . . .
C5B C 0.07048(17) 0.24074(15) 0.35252(11) 0.0474(13) Uani 1 1 d G U . . .
H5B H 0.106113 0.229656 0.331836 0.057 Uiso 1 1 calc R U . . .
C6B C 0.04318(19) 0.18938(12) 0.38133(12) 0.0535(14) Uani 1 1 d G U . . .
H6B H 0.060542 0.143929 0.379922 0.064 Uiso 1 1 calc R U . . .
C7B C -0.01007(19) 0.20595(14) 0.41225(11) 0.0524(14) Uani 1 1 d G U . . .
H7B H -0.028341 0.171581 0.431523 0.063 Uiso 1 1 calc R U . . .
C8B C -0.03602(17) 0.27387(17) 0.41435(11) 0.0501(14) Uani 1 1 d G U . . .
H8B H -0.071654 0.284959 0.435038 0.060 Uiso 1 1 calc R U . . .
C9B C -0.00872(18) 0.32524(12) 0.38554(12) 0.0422(13) Uani 1 1 d G U . . .
H9B H -0.026084 0.370686 0.386953 0.051 Uiso 1 1 calc R U . . .
C10B C 0.1698(3) 0.5668(2) 0.29584(17) 0.0320(11) Uani 1 1 d . U . . .
C11B C 0.0953(3) 0.6083(2) 0.28706(17) 0.0369(11) Uani 1 1 d . U . . .
H11B H 0.092687 0.634346 0.318216 0.044 Uiso 1 1 calc R U . . .
C12B C 0.0925(3) 0.6602(2) 0.24412(17) 0.0423(12) Uani 1 1 d . U . . .
H12D H 0.098408 0.636190 0.213555 0.063 Uiso 1 1 calc R U . . .
H12E H 0.133680 0.693223 0.252698 0.063 Uiso 1 1 calc R U . . .
H12F H 0.043753 0.683984 0.238908 0.063 Uiso 1 1 calc R U . . .
C13B C 0.02685(14) 0.55796(13) 0.27794(11) 0.0364(11) Uani 1 1 d G U . . .
C14B C 0.01331(15) 0.51789(15) 0.23403(10) 0.0398(11) Uani 1 1 d G U . . .
H14B H 0.046346 0.521110 0.210498 0.048 Uiso 1 1 calc R U . . .
C15B C -0.04958(17) 0.47299(14) 0.22530(9) 0.0451(12) Uani 1 1 d G U . . .
H15B H -0.058638 0.446184 0.195924 0.054 Uiso 1 1 calc R U . . .
C16B C -0.09895(14) 0.46817(14) 0.26048(11) 0.0465(12) Uani 1 1 d G U . . .
H16B H -0.141038 0.438139 0.254637 0.056 Uiso 1 1 calc R U . . .
C17B C -0.08542(16) 0.50825(15) 0.30439(10) 0.0447(12) Uani 1 1 d G U . . .
H17B H -0.118454 0.505020 0.327924 0.054 Uiso 1 1 calc R U . . .
C18B C -0.02252(17) 0.55314(13) 0.31312(9) 0.0403(11) Uani 1 1 d G U . . .
H18B H -0.013471 0.579948 0.342499 0.048 Uiso 1 1 calc R U . . .
C19B C 0.3641(3) 0.6054(2) 0.39549(18) 0.0365(12) Uani 1 1 d . U . . .
C20B C 0.4388(3) 0.6444(2) 0.41701(17) 0.0400(12) Uani 1 1 d . U . . .
H20B H 0.424565 0.683815 0.436629 0.048 Uiso 1 1 calc R U . . .
C21B C 0.4876(3) 0.5932(2) 0.45543(18) 0.0497(13) Uani 1 1 d . U . . .
H21D H 0.498577 0.551989 0.437832 0.075 Uiso 1 1 calc R U . . .
H21E H 0.458981 0.581216 0.481619 0.075 Uiso 1 1 calc R U . . .
H21F H 0.535311 0.615182 0.470381 0.075 Uiso 1 1 calc R U . . .
C22B C 0.48406(17) 0.67283(16) 0.37854(11) 0.0401(12) Uani 1 1 d G U . . .
C23B C 0.48854(18) 0.74443(15) 0.37328(12) 0.0523(14) Uani 1 1 d G U . . .
H23B H 0.460988 0.773460 0.391420 0.063 Uiso 1 1 calc R U . . .
C24B C 0.5342(2) 0.77263(12) 0.34089(13) 0.0623(16) Uani 1 1 d G U . . .
H24B H 0.537187 0.820540 0.337373 0.075 Uiso 1 1 calc R U . . .
C25B C 0.57537(18) 0.72924(18) 0.31378(11) 0.0568(15) Uani 1 1 d G U . . .
H25B H 0.605918 0.748113 0.292111 0.068 Uiso 1 1 calc R U . . .
C26B C 0.57090(18) 0.65764(17) 0.31904(11) 0.0545(14) Uani 1 1 d G U . . .
H26B H 0.598450 0.628606 0.300895 0.065 Uiso 1 1 calc R U . . .
C27B C 0.52524(19) 0.62943(12) 0.35142(12) 0.0475(13) Uani 1 1 d G U . . .
H27B H 0.522251 0.581525 0.354941 0.057 Uiso 1 1 calc R U . . .
C28B C 0.3407(3) 0.4382(3) 0.44859(19) 0.0388(12) Uani 1 1 d . U . . .
C29B C 0.3952(3) 0.3793(2) 0.46117(18) 0.0412(12) Uani 1 1 d . U . . .
H29B H 0.416677 0.368122 0.430689 0.049 Uiso 1 1 calc R U . . .
C30B C 0.4639(3) 0.4017(2) 0.50387(19) 0.0494(13) Uani 1 1 d . U . . .
H30D H 0.495494 0.362065 0.514873 0.074 Uiso 1 1 calc R U . . .
H30E H 0.443663 0.420539 0.532113 0.074 Uiso 1 1 calc R U . . .
H30F H 0.494455 0.436322 0.490763 0.074 Uiso 1 1 calc R U . . .
C31B C 0.35041(17) 0.31663(14) 0.47421(12) 0.0390(12) Uani 1 1 d G U . . .
C32B C 0.36210(17) 0.28902(16) 0.52300(10) 0.0467(13) Uani 1 1 d G U . . .
H32B H 0.400611 0.307013 0.547982 0.056 Uiso 1 1 calc R U . . .
C33B C 0.3162(2) 0.23451(16) 0.53444(10) 0.0553(15) Uani 1 1 d G U . . .
H33B H 0.324048 0.216032 0.567083 0.066 Uiso 1 1 calc R U . . .
C34B C 0.25866(19) 0.20761(14) 0.49710(14) 0.0562(15) Uani 1 1 d G U . . .
H34B H 0.227973 0.171141 0.504755 0.067 Uiso 1 1 calc R U . . .
C35B C 0.24697(17) 0.23523(16) 0.44831(12) 0.0563(16) Uani 1 1 d G U . . .
H35B H 0.208461 0.217230 0.423324 0.068 Uiso 1 1 calc R U . . .
C36B C 0.29284(19) 0.28974(16) 0.43686(9) 0.0477(14) Uani 1 1 d G U . . .
H36B H 0.285023 0.308211 0.404222 0.057 Uiso 1 1 calc R U . . .
C37B C 0.0961(3) 0.6357(2) 0.43202(17) 0.0354(12) Uani 1 1 d . U . . .
C38B C 0.0431(3) 0.6900(2) 0.44761(17) 0.0390(11) Uani 1 1 d . U . . .
H38B H 0.029306 0.675364 0.479975 0.047 Uiso 1 1 calc R U . . .
C39B C 0.0828(3) 0.7625(2) 0.45600(17) 0.0479(13) Uani 1 1 d . U . . .
H39D H 0.091951 0.780374 0.424048 0.072 Uiso 1 1 calc R U . . .
H39E H 0.131213 0.757953 0.478914 0.072 Uiso 1 1 calc R U . . .
H39F H 0.049851 0.793851 0.470197 0.072 Uiso 1 1 calc R U . . .
C40B C -0.0308(3) 0.6932(2) 0.40862(19) 0.0382(12) Uani 1 1 d . U . . .
C41B C -0.0967(3) 0.6626(2) 0.4183(2) 0.0468(13) Uani 1 1 d . U . . .
H41B H -0.096069 0.642985 0.450137 0.056 Uiso 1 1 calc R U . . .
C42B C -0.1638(3) 0.6593(3) 0.3834(2) 0.0556(14) Uani 1 1 d . U . . .
H42B H -0.207576 0.637780 0.391350 0.067 Uiso 1 1 calc R U . . .
C43B C -0.1649(3) 0.6888(3) 0.3363(2) 0.0545(15) Uani 1 1 d . U . . .
H43B H -0.209673 0.686938 0.311967 0.065 Uiso 1 1 calc R U . . .
C44B C -0.1004(3) 0.7209(2) 0.3253(2) 0.0514(14) Uani 1 1 d . U . . .
H44B H -0.101721 0.741275 0.293653 0.062 Uiso 1 1 calc R U . . .
C45B C -0.0338(3) 0.7230(2) 0.36088(19) 0.0451(13) Uani 1 1 d . U . . .
H45B H 0.009874 0.744630 0.352963 0.054 Uiso 1 1 calc R U . . .
C46B C 0.4324(3) 0.3827(3) 0.32658(19) 0.0381(12) Uani 1 1 d . U . . .
C47B C 0.5016(3) 0.3341(3) 0.3279(2) 0.0461(13) Uani 1 1 d . U . . .
H47B H 0.482160 0.290427 0.311622 0.055 Uiso 1 1 calc R U . C 1
C48B C 0.5571(3) 0.3653(2) 0.2964(2) 0.0528(14) Uani 1 1 d . U . . .
H48D H 0.603244 0.337693 0.300234 0.079 Uiso 1 1 calc R U . . .
H48E H 0.570025 0.411767 0.307726 0.079 Uiso 1 1 calc R U . . .
H48F H 0.532939 0.366091 0.261246 0.079 Uiso 1 1 calc R U . . .
C49B C 0.5378(10) 0.3173(9) 0.3844(6) 0.044(3) Uani 0.67(7) 1 d . U P D 1
C50B C 0.5156(13) 0.2610(9) 0.4095(7) 0.044(3) Uani 0.67(7) 1 d . U P D 1
H50B H 0.476055 0.232445 0.393372 0.053 Uiso 0.67(7) 1 calc R U P D 1
C51B C 0.5513(15) 0.2461(8) 0.4582(7) 0.046(4) Uani 0.67(7) 1 d . U P D 1
H51B H 0.535841 0.207077 0.474308 0.055 Uiso 0.67(7) 1 calc R U P D 1
C52B C 0.6077(10) 0.2863(11) 0.4834(6) 0.047(3) Uani 0.67(7) 1 d . U P D 1
H52B H 0.630616 0.275534 0.516544 0.056 Uiso 0.67(7) 1 calc R U P D 1
C53B C 0.6309(9) 0.3424(13) 0.4599(7) 0.046(3) Uani 0.67(7) 1 d . U P D 1
H53B H 0.669957 0.370699 0.476914 0.055 Uiso 0.67(7) 1 calc R U P D 1
C54B C 0.5962(12) 0.3582(9) 0.4101(6) 0.046(3) Uani 0.67(7) 1 d . U P D 1
H54B H 0.612801 0.396755 0.394083 0.056 Uiso 0.67(7) 1 calc R U P D 1
C49D C 0.535(2) 0.316(2) 0.3769(16) 0.058(5) Uani 0.33(7) 1 d G U P D 2
C50D C 0.499(2) 0.262(2) 0.3986(18) 0.058(5) Uani 0.33(7) 1 d G U P D 2
H50D H 0.454798 0.241429 0.380731 0.070 Uiso 0.33(7) 1 calc R U P D 2
C51D C 0.531(2) 0.2387(17) 0.4471(18) 0.058(5) Uani 0.33(7) 1 d G U P D 2
H51D H 0.506897 0.202581 0.461667 0.070 Uiso 0.33(7) 1 calc R U P D 2
C52D C 0.597(2) 0.269(2) 0.4738(17) 0.058(5) Uani 0.33(7) 1 d G U P D 2
H52D H 0.617913 0.253869 0.506279 0.070 Uiso 0.33(7) 1 calc R U P D 2
C53D C 0.6323(18) 0.323(2) 0.4521(16) 0.058(5) Uani 0.33(7) 1 d G U P D 2
H53D H 0.676832 0.344006 0.469957 0.070 Uiso 0.33(7) 1 calc R U P D 2
C54D C 0.601(2) 0.347(2) 0.4036(16) 0.058(5) Uani 0.33(7) 1 d G U P D 2
H54D H 0.624735 0.382856 0.389021 0.070 Uiso 0.33(7) 1 calc R U P D 2
C55B C 0.2508(3) 0.3495(2) 0.22046(19) 0.0444(13) Uani 1 1 d . U . . .
H55B H 0.230792 0.331020 0.247569 0.053 Uiso 1 1 calc DR U . . .
C56B C 0.2399(3) 0.3118(3) 0.17589(19) 0.0480(14) Uani 1 1 d . U . . .
H56B H 0.213375 0.269812 0.173404 0.058 Uiso 1 1 calc R U . . .
C57B C 0.2691(3) 0.3379(3) 0.13503(18) 0.0452(13) Uani 1 1 d . U . . .
H57B H 0.262463 0.313718 0.104472 0.054 Uiso 1 1 calc R U . . .
C58B C 0.3087(3) 0.4010(3) 0.14014(18) 0.0403(12) Uani 1 1 d . U . . .
C59B C 0.3174(3) 0.4350(2) 0.18772(18) 0.0361(11) Uani 1 1 d . U . . .
C60B C 0.3578(3) 0.4985(3) 0.19389(18) 0.0398(12) Uani 1 1 d . U . . .
C61B C 0.3399(3) 0.4309(3) 0.10034(18) 0.0450(13) Uani 1 1 d . U . . .
H61B H 0.333122 0.408178 0.069185 0.054 Uiso 1 1 calc R U . . .
C62B C 0.3792(3) 0.4913(3) 0.10551(18) 0.0458(14) Uani 1 1 d . U . . .
H62B H 0.398782 0.509804 0.078236 0.055 Uiso 1 1 calc R U . . .
C63B C 0.3908(2) 0.5272(3) 0.15383(16) 0.0398(10) Uani 1 1 d . U . . .
C64B C 0.4289(3) 0.5900(2) 0.16136(18) 0.0440(13) Uani 1 1 d . U . . .
H64B H 0.451228 0.609341 0.135526 0.053 Uiso 1 1 calc R U . . .
C65B C 0.4340(3) 0.6238(2) 0.2070(2) 0.0455(13) Uani 1 1 d . U . . .
H65B H 0.460268 0.665720 0.212664 0.055 Uiso 1 1 calc R U . . .
C66B C 0.3988(3) 0.5939(2) 0.24483(18) 0.0441(13) Uani 1 1 d . U . . .
H66B H 0.400876 0.617886 0.275241 0.053 Uiso 1 1 calc R U . . .
C67B C 0.1313(3) 0.3935(2) 0.49353(18) 0.0428(13) Uani 1 1 d . U . . .
H67B H 0.132532 0.372073 0.462524 0.051 Uiso 1 1 calc R U . . .
C68B C 0.1033(3) 0.3552(2) 0.53131(18) 0.0433(13) Uani 1 1 d . U . . .
H68B H 0.088317 0.309149 0.525827 0.052 Uiso 1 1 calc R U . . .
C69B C 0.0987(3) 0.3872(3) 0.57596(18) 0.0428(13) Uani 1 1 d . U . . .
H69B H 0.078796 0.363513 0.601091 0.051 Uiso 1 1 calc R U . . .
C70B C 0.1242(3) 0.4561(2) 0.58414(17) 0.0377(12) Uani 1 1 d . U . . .
C71B C 0.1536(3) 0.4897(2) 0.54539(17) 0.0335(11) Uani 1 1 d . U . . .
C72B C 0.1870(3) 0.5581(2) 0.55428(18) 0.0350(12) Uani 1 1 d . U . . .
C73B C 0.1255(3) 0.4916(3) 0.63189(18) 0.0449(14) Uani 1 1 d . U . . .
H73B H 0.105713 0.469443 0.657746 0.054 Uiso 1 1 calc R U . . .
C74B C 0.1542(3) 0.5545(3) 0.63948(19) 0.0468(14) Uani 1 1 d . U . . .
H74B H 0.153435 0.576202 0.670454 0.056 Uiso 1 1 calc R U . . .
C75B C 0.1866(3) 0.5905(2) 0.60115(18) 0.0388(12) Uani 1 1 d . U . . .
C76B C 0.2193(3) 0.6554(3) 0.60841(18) 0.0445(13) Uani 1 1 d . U . . .
H76B H 0.219274 0.678393 0.638987 0.053 Uiso 1 1 calc R U . . .
C77B C 0.2514(3) 0.6862(3) 0.57174(18) 0.0458(13) Uani 1 1 d . U . . .
H77B H 0.273554 0.730116 0.576415 0.055 Uiso 1 1 calc R U . . .
C78B C 0.2501(3) 0.6487(2) 0.52562(18) 0.0389(12) Uani 1 1 d . U . . .
H78B H 0.273593 0.668700 0.500559 0.047 Uiso 1 1 calc R U . . .
O1L O 0.6759(2) 0.74390(17) 0.16187(13) 0.0548(10) Uani 1 1 d D U . . .
H1OL H 0.665(3) 0.7798(11) 0.1740(13) 0.082 Uiso 1 1 d D U . . .
O2L O 0.7769(2) 0.74713(19) 0.21922(15) 0.0795(13) Uani 1 1 d . U . . .
C1L C 0.7387(3) 0.7186(2) 0.18435(18) 0.0379(11) Uani 1 1 d . U . . .
C2L C 0.7619(3) 0.6520(2) 0.16075(17) 0.0354(11) Uani 1 1 d . U . . .
H2L H 0.760211 0.660862 0.124468 0.042 Uiso 1 1 calc R U . . .
C3L C 0.8437(3) 0.6324(2) 0.1833(2) 0.0563(14) Uani 1 1 d . U . . .
H3LA H 0.859030 0.592793 0.165684 0.084 Uiso 1 1 calc R U . . .
H3LB H 0.846748 0.621381 0.218588 0.084 Uiso 1 1 calc R U . . .
H3LC H 0.877516 0.670672 0.179942 0.084 Uiso 1 1 calc R U . . .
C4L C 0.70386(16) 0.59589(13) 0.16526(12) 0.0306(10) Uani 1 1 d G U . . .
C5L C 0.70152(17) 0.56504(16) 0.21197(10) 0.0455(13) Uani 1 1 d G U . . .
H5L H 0.735647 0.579332 0.240747 0.055 Uiso 1 1 calc R U . . .
C6L C 0.6482(2) 0.51283(16) 0.21565(11) 0.0635(15) Uani 1 1 d G U . . .
H6L H 0.646593 0.492186 0.246903 0.076 Uiso 1 1 calc R U . . .
C7L C 0.59715(17) 0.49146(15) 0.17264(15) 0.0706(17) Uani 1 1 d G U . . .
H7L H 0.561453 0.456529 0.175103 0.085 Uiso 1 1 calc R U . . .
C8L C 0.59950(17) 0.52231(18) 0.12593(12) 0.0679(15) Uani 1 1 d G U . . .
H8L H 0.565366 0.508017 0.097147 0.081 Uiso 1 1 calc R U . . .
C9L C 0.65285(19) 0.57452(17) 0.12224(9) 0.0539(14) Uani 1 1 d G U . . .
H9L H 0.654419 0.595164 0.090991 0.065 Uiso 1 1 calc R U . . .
O3L O 0.7832(2) 0.26433(18) 0.05675(14) 0.0492(10) Uani 1 1 d D U . . .
H3OL H 0.810(2) 0.2311(12) 0.0558(18) 0.074 Uiso 1 1 d D U . . .
O4L O 0.8905(2) 0.31314(16) 0.09839(13) 0.0483(9) Uani 1 1 d . U . . .
C10L C 0.8236(3) 0.3182(3) 0.0775(2) 0.0454(13) Uani 1 1 d . U . . .
C11L C 0.7765(3) 0.3822(3) 0.0746(2) 0.0553(15) Uani 1 1 d . U . . .
H11L H 0.722679 0.369200 0.075181 0.066 Uiso 1 1 calc R U . . .
C12L C 0.8036(3) 0.4316(3) 0.1187(2) 0.0721(18) Uani 1 1 d . U . . .
H12G H 0.857927 0.440396 0.121151 0.108 Uiso 1 1 calc R U . . .
H12H H 0.794287 0.411021 0.149798 0.108 Uiso 1 1 calc R U . . .
H12I H 0.775669 0.474567 0.113045 0.108 Uiso 1 1 calc R U . . .
C13L C 0.7796(3) 0.4199(2) 0.02459(14) 0.0707(18) Uani 1 1 d G U . . .
C14L C 0.8422(2) 0.4121(2) -0.00035(19) 0.094(2) Uani 1 1 d G U . . .
H14L H 0.882665 0.382600 0.012854 0.113 Uiso 1 1 calc R U . . .
C15L C 0.8442(3) 0.4484(3) -0.04502(19) 0.122(3) Uani 1 1 d G U . . .
H15L H 0.886071 0.443220 -0.061706 0.147 Uiso 1 1 calc R U . . .
C16L C 0.7837(4) 0.4925(2) -0.06476(15) 0.116(3) Uani 1 1 d G U . . .
H16L H 0.785065 0.516807 -0.094645 0.139 Uiso 1 1 calc R U . . .
C17L C 0.7211(3) 0.5003(2) -0.0398(2) 0.133(3) Uani 1 1 d G U . . .
H17L H 0.680653 0.529776 -0.053024 0.160 Uiso 1 1 calc R U . . .
C18L C 0.7191(3) 0.4640(2) 0.0049(2) 0.108(2) Uani 1 1 d G U . . .
H18L H 0.677246 0.469156 0.021535 0.129 Uiso 1 1 calc R U . . .
O5L O 0.3617(4) 0.2227(3) 0.3259(3) 0.0849(17) Uani 0.8 1 d D U P E 1
H5OL H 0.361(5) 0.2642(3) 0.326(4) 0.127 Uiso 0.8 1 d D U P F 1
O6L O 0.2360(3) 0.2245(3) 0.3077(2) 0.0725(16) Uani 0.8 1 d . U P E 1
C19L C 0.2953(6) 0.1932(5) 0.3183(3) 0.071(2) Uani 0.8 1 d . U P E 1
C20L C 0.3058(5) 0.1092(4) 0.3190(3) 0.0658(19) Uani 0.8 1 d . U P E 1
H20L H 0.356326 0.101547 0.340458 0.079 Uiso 0.8 1 calc R U P E 1
C21L C 0.2517(6) 0.0847(4) 0.3489(4) 0.112(3) Uani 0.8 1 d . U P E 1
H21G H 0.207853 0.064891 0.327072 0.167 Uiso 0.8 1 calc R U P E 1
H21H H 0.235082 0.122707 0.367545 0.167 Uiso 0.8 1 calc R U P E 1
H21I H 0.275858 0.050017 0.372208 0.167 Uiso 0.8 1 calc R U P E 1
C22L C 0.3191(3) 0.0944(3) 0.26721(16) 0.0820(10) Uani 0.8 1 d G U P E 1
C23L C 0.3901(3) 0.0658(3) 0.26228(17) 0.0820(10) Uani 0.8 1 d G U P E 1
H23L H 0.427118 0.057274 0.291023 0.098 Uiso 0.8 1 calc R U P E 1
C24L C 0.4057(2) 0.0499(2) 0.2144(2) 0.0820(10) Uani 0.8 1 d G U P E 1
H24L H 0.453136 0.030764 0.211071 0.098 Uiso 0.8 1 calc R U P E 1
C25L C 0.3503(3) 0.0626(2) 0.17140(16) 0.0820(10) Uani 0.8 1 d G U P E 1
H25L H 0.360728 0.051994 0.139355 0.098 Uiso 0.8 1 calc R U P E 1
C26L C 0.2793(3) 0.0912(3) 0.17634(17) 0.0820(10) Uani 0.8 1 d G U P E 1
H26L H 0.242302 0.099734 0.147591 0.098 Uiso 0.8 1 calc R U P E 1
C27L C 0.2638(2) 0.1071(3) 0.2242(2) 0.0820(10) Uani 0.8 1 d G U P E 1
H27L H 0.216282 0.126244 0.227543 0.098 Uiso 0.8 1 calc R U P E 1
O5K O 0.2906(11) 0.2414(8) 0.3041(6) 0.029(4) Uani 0.2 1 d D U P G 2
H5OK H 0.294(7) 0.2797(12) 0.3159(19) 0.044 Uiso 0.2 1 d D U P H 2
O6K O 0.3696(11) 0.2147(8) 0.2460(7) 0.063(5) Uani 0.2 1 d . U P G 2
C19K C 0.3207(16) 0.1965(11) 0.2716(9) 0.052(6) Uani 0.2 1 d D U P G 2
C20K C 0.2901(18) 0.1213(12) 0.2736(11) 0.0658(19) Uani 0.2 1 d D U P G 2
H20K H 0.234267 0.123245 0.273132 0.079 Uiso 0.2 1 calc R U P G 2
C21K C 0.304(2) 0.0775(16) 0.2315(13) 0.112(3) Uani 0.2 1 d D U P G 2
H21J H 0.283820 0.031863 0.235093 0.167 Uiso 0.2 1 calc R U P G 2
H21K H 0.279126 0.097387 0.199903 0.167 Uiso 0.2 1 calc R U P G 2
H21L H 0.358798 0.074451 0.231703 0.167 Uiso 0.2 1 calc R U P G 2
C22K C 0.3293(13) 0.0873(12) 0.3244(7) 0.0820(10) Uani 0.2 1 d G U P G 2
C23K C 0.3082(11) 0.1010(11) 0.3711(9) 0.0820(10) Uani 0.2 1 d G U P G 2
H23K H 0.265684 0.129125 0.372897 0.098 Uiso 0.2 1 calc R U P G 2
C24K C 0.3506(12) 0.0728(11) 0.4152(7) 0.0820(10) Uani 0.2 1 d G U P G 2
H24K H 0.336539 0.082051 0.446513 0.098 Uiso 0.2 1 calc R U P G 2
C25K C 0.4142(11) 0.0309(10) 0.4126(6) 0.0820(10) Uani 0.2 1 d G U P G 2
H25K H 0.442592 0.011989 0.442115 0.098 Uiso 0.2 1 calc R U P G 2
C26K C 0.4353(9) 0.0171(9) 0.3659(8) 0.0820(10) Uani 0.2 1 d G U P G 2
H26K H 0.477791 -0.011000 0.364101 0.098 Uiso 0.2 1 calc R U P G 2
C27K C 0.3928(12) 0.0453(11) 0.3218(6) 0.0820(10) Uani 0.2 1 d G U P G 2
H27K H 0.406937 0.036072 0.290484 0.098 Uiso 0.2 1 calc R U P G 2
O7L O 0.1876(2) 0.75622(17) 0.35671(13) 0.0550(9) Uani 1 1 d D U . . .
H7OL H 0.180(3) 0.7246(16) 0.3747(14) 0.082 Uiso 1 1 d D U . . .
O8L O 0.3007(3) 0.7777(2) 0.40364(18) 0.0905(15) Uani 1 1 d . U . . .
C28L C 0.2515(3) 0.7913(2) 0.3687(2) 0.0483(13) Uani 1 1 d . U . . .
C29L C 0.2533(3) 0.8517(2) 0.33179(18) 0.0444(13) Uani 1 1 d . U . . .
H29L H 0.210028 0.882558 0.334999 0.053 Uiso 1 1 calc R U . . .
C30L C 0.3295(3) 0.8934(3) 0.3494(2) 0.0739(18) Uani 1 1 d . U . . .
H30G H 0.331243 0.932293 0.327168 0.111 Uiso 1 1 calc R U . . .
H30H H 0.373192 0.863804 0.348367 0.111 Uiso 1 1 calc R U . . .
H30I H 0.331012 0.909731 0.383481 0.111 Uiso 1 1 calc R U . . .
C31L C 0.2441(3) 0.8303(2) 0.27698(18) 0.0356(11) Uani 1 1 d . U . . .
C32L C 0.2835(3) 0.7746(2) 0.26104(18) 0.0399(12) Uani 1 1 d . U . . .
H32L H 0.315329 0.747760 0.285019 0.048 Uiso 1 1 calc R U . . .
C33L C 0.2763(3) 0.7583(2) 0.21033(19) 0.0489(13) Uani 1 1 d . U . . .
H33L H 0.303345 0.720786 0.200226 0.059 Uiso 1 1 calc R U . . .
C34L C 0.2298(3) 0.7970(3) 0.1751(2) 0.0537(14) Uani 1 1 d . U . . .
H34L H 0.225428 0.786129 0.140797 0.064 Uiso 1 1 calc R U . . .
C35L C 0.1899(3) 0.8511(3) 0.1894(2) 0.0590(15) Uani 1 1 d . U . . .
H35L H 0.157478 0.876831 0.164955 0.071 Uiso 1 1 calc R U . . .
C36L C 0.1971(3) 0.8686(3) 0.2405(2) 0.0540(14) Uani 1 1 d . U . . .
H36L H 0.170045 0.906408 0.250022 0.065 Uiso 1 1 calc R U . . .
O9L O 0.96813(17) 0.48907(14) 0.45535(12) 0.0378(7) Uani 1 1 d D U . . .
H9OL H 0.9997(16) 0.5183(14) 0.4530(15) 0.057 Uiso 1 1 d D U . . .
O10L O 0.94846(18) 0.54725(15) 0.52398(12) 0.0486(9) Uani 1 1 d . U . . .
C37L C 0.9326(2) 0.5006(2) 0.49411(17) 0.0345(10) Uani 1 1 d . U . . .
C38L C 0.8679(3) 0.4475(2) 0.49499(17) 0.0404(11) Uani 1 1 d . U . . .
H38L H 0.886788 0.402005 0.486266 0.048 Uiso 1 1 calc R U . . .
C39L C 0.8456(3) 0.4420(3) 0.54711(18) 0.0590(15) Uani 1 1 d . U . . .
H39G H 0.832449 0.487199 0.558123 0.088 Uiso 1 1 calc R U . . .
H39H H 0.888317 0.423682 0.570789 0.088 Uiso 1 1 calc R U . . .
H39I H 0.801853 0.411650 0.545423 0.088 Uiso 1 1 calc R U . . .
C40L C 0.8015(2) 0.4688(2) 0.45260(16) 0.0335(10) Uani 1 1 d . U . . .
C41L C 0.8007(3) 0.4432(2) 0.40450(17) 0.0390(11) Uani 1 1 d . U . . .
H41L H 0.838508 0.411933 0.398758 0.047 Uiso 1 1 calc R U . . .
C42L C 0.7435(3) 0.4639(2) 0.36425(18) 0.0435(12) Uani 1 1 d . U . . .
H42L H 0.742697 0.445571 0.331975 0.052 Uiso 1 1 calc R U . . .
C43L C 0.6889(3) 0.5106(2) 0.37204(19) 0.0475(13) Uani 1 1 d . U . . .
H43L H 0.650723 0.524701 0.345303 0.057 Uiso 1 1 calc R U . . .
C44L C 0.6909(3) 0.5368(2) 0.42019(19) 0.0501(13) Uani 1 1 d . U . . .
H44L H 0.653865 0.568957 0.425894 0.060 Uiso 1 1 calc R U . . .
C45L C 0.7464(3) 0.5161(2) 0.45960(17) 0.0440(12) Uani 1 1 d . U . . .
H45L H 0.746716 0.534432 0.491811 0.053 Uiso 1 1 calc R U . . .

loop_
_atom_site_aniso_label
_atom_site_aniso_U_11
_atom_site_aniso_U_22
_atom_site_aniso_U_33
_atom_site_aniso_U_23
_atom_site_aniso_U_13
_atom_site_aniso_U_12
Eu1A 0.01737(11) 0.01575(13) 0.01278(11) 0.00045(8) 0.00248(9) -0.00005(9)
Eu2A 0.01720(10) 0.01672(11) 0.01251(10) 0.00124(9) 0.00262(8) -0.00039(12)
O1A 0.038(2) 0.0370(19) 0.0285(19) 0.0067(15) 0.0094(16) 0.0032(16)
O2A 0.0353(19) 0.0365(18) 0.0238(17) 0.0016(14) 0.0064(15) -0.0024(16)
O3A 0.037(2) 0.0329(18) 0.0257(17) -0.0012(14) 0.0036(15) -0.0022(15)
O4A 0.041(2) 0.0383(18) 0.0289(18) -0.0031(14) 0.0083(15) -0.0083(15)
O5A 0.040(2) 0.0336(18) 0.0243(18) 0.0042(14) 0.0074(15) 0.0057(16)
O6A 0.034(2) 0.0339(19) 0.0311(19) -0.0001(15) 0.0053(16) 0.0026(16)
O7A 0.035(2) 0.0292(18) 0.0268(17) 0.0003(13) 0.0038(15) 0.0020(15)
O8A 0.038(2) 0.0375(18) 0.0277(18) 0.0015(14) 0.0086(15) -0.0044(15)
O9A 0.035(2) 0.0320(17) 0.0284(18) -0.0001(13) 0.0030(15) -0.0007(15)
O10A 0.035(2) 0.0318(18) 0.042(2) -0.0002(15) 0.0053(16) -0.0002(15)
O11A 0.035(2) 0.0353(18) 0.0286(18) 0.0002(14) 0.0066(16) -0.0016(15)
O12A 0.035(2) 0.038(2) 0.0351(19) -0.0017(15) 0.0086(16) -0.0037(16)
N1A 0.031(2) 0.029(2) 0.030(2) 0.0019(17) 0.0033(18) -0.0018(18)
N2A 0.034(2) 0.032(2) 0.030(2) -0.0001(17) 0.0054(18) 0.0001(19)
N3A 0.033(2) 0.037(2) 0.027(2) 0.0052(16) 0.0040(17) 0.0073(18)
N4A 0.034(2) 0.028(2) 0.026(2) 0.0003(16) 0.0059(18) 0.0031(18)
C1A 0.034(3) 0.034(3) 0.032(3) 0.004(2) 0.005(2) -0.003(2)
C2A 0.045(3) 0.040(3) 0.041(3) 0.011(2) 0.008(2) 0.004(2)
C3A 0.045(3) 0.045(3) 0.047(3) 0.005(2) 0.002(2) 0.011(3)
C4A 0.034(4) 0.049(4) 0.030(3) -0.002(3) 0.005(3) 0.004(3)
C5A 0.050(4) 0.056(4) 0.045(4) 0.009(3) -0.009(3) 0.000(4)
C6A 0.049(4) 0.040(4) 0.063(5) -0.003(3) -0.002(3) 0.001(3)
C7A 0.054(5) 0.050(4) 0.044(4) -0.016(3) 0.009(3) -0.003(4)
C8A 0.052(5) 0.062(4) 0.034(4) 0.002(3) 0.004(3) -0.002(3)
C9A 0.046(4) 0.044(4) 0.041(4) 0.008(3) 0.006(3) -0.011(3)
C4C 0.044(8) 0.065(8) 0.061(8) 0.001(6) -0.016(6) 0.003(6)
C5C 0.044(8) 0.065(8) 0.061(8) 0.001(6) -0.016(6) 0.003(6)
C6C 0.044(8) 0.065(8) 0.061(8) 0.001(6) -0.016(6) 0.003(6)
C7C 0.044(8) 0.065(8) 0.061(8) 0.001(6) -0.016(6) 0.003(6)
C8C 0.044(8) 0.065(8) 0.061(8) 0.001(6) -0.016(6) 0.003(6)
C9C 0.044(8) 0.065(8) 0.061(8) 0.001(6) -0.016(6) 0.003(6)
C10A 0.041(3) 0.034(3) 0.030(3) 0.001(2) 0.006(2) -0.001(2)
C11A 0.039(3) 0.041(3) 0.025(3) 0.001(2) 0.000(2) -0.007(2)
C12A 0.045(3) 0.049(3) 0.044(3) -0.007(2) 0.009(3) -0.005(2)
C13A 0.038(3) 0.046(3) 0.030(3) -0.002(2) 0.005(2) -0.008(2)
C14A 0.053(4) 0.048(3) 0.047(3) -0.008(3) 0.006(3) -0.007(3)
C15A 0.046(4) 0.041(3) 0.059(4) -0.001(3) -0.002(3) -0.003(3)
C16A 0.058(4) 0.034(3) 0.067(4) -0.004(3) 0.021(3) 0.004(3)
C17A 0.055(4) 0.040(3) 0.043(3) -0.004(2) 0.014(3) 0.002(3)
C18A 0.042(3) 0.042(3) 0.036(3) 0.002(2) 0.004(2) -0.003(2)
C19A 0.037(3) 0.035(3) 0.031(3) 0.003(2) 0.009(2) -0.003(2)
C20A 0.038(3) 0.046(3) 0.031(3) 0.003(2) 0.004(2) 0.000(3)
C21A 0.054(4) 0.067(4) 0.055(4) -0.010(3) 0.002(3) 0.012(3)
C22A 0.039(3) 0.050(3) 0.035(3) 0.000(2) -0.003(2) 0.007(3)
C23A 0.052(4) 0.055(3) 0.054(4) -0.006(3) -0.001(3) 0.006(3)
C24A 0.070(5) 0.064(4) 0.069(5) -0.010(3) -0.006(3) 0.013(3)
C25A 0.058(4) 0.083(4) 0.059(4) -0.021(3) -0.010(3) 0.029(3)
C26A 0.052(4) 0.088(4) 0.056(4) 0.006(3) 0.011(3) 0.022(3)
C27A 0.053(4) 0.082(4) 0.046(4) 0.003(3) 0.007(3) 0.011(3)
C28A 0.033(3) 0.039(3) 0.031(3) 0.001(2) 0.004(2) 0.002(2)
C29A 0.036(3) 0.039(3) 0.033(3) 0.007(2) 0.008(2) -0.001(2)
C30A 0.047(3) 0.043(3) 0.043(3) -0.007(2) 0.011(3) -0.007(2)
C31A 0.036(3) 0.038(3) 0.035(3) 0.002(2) 0.008(2) -0.005(2)
C32A 0.053(4) 0.037(3) 0.038(3) -0.006(2) 0.003(3) -0.004(2)
C33A 0.039(3) 0.042(3) 0.057(4) 0.001(3) -0.001(3) 0.002(2)
C34A 0.048(4) 0.038(3) 0.064(4) -0.012(3) 0.014(3) -0.001(3)
C35A 0.053(4) 0.045(3) 0.051(3) -0.019(3) 0.002(3) -0.003(3)
C36A 0.031(3) 0.043(3) 0.045(3) -0.004(2) 0.002(2) -0.005(2)
C37A 0.038(3) 0.037(3) 0.026(3) -0.001(2) 0.003(2) -0.003(2)
C38A 0.046(3) 0.047(3) 0.034(3) 0.005(2) 0.006(2) -0.006(3)
C39A 0.060(4) 0.080(4) 0.041(3) -0.008(3) 0.016(3) -0.022(3)
C40A 0.044(3) 0.034(3) 0.035(3) -0.001(2) 0.005(2) -0.008(2)
C41A 0.049(3) 0.048(3) 0.045(3) -0.003(2) 0.008(3) 0.000(3)
C42A 0.045(4) 0.067(4) 0.045(3) 0.004(3) 0.002(3) 0.000(3)
C43A 0.055(4) 0.059(3) 0.034(3) -0.001(2) 0.004(3) -0.016(3)
C44A 0.065(4) 0.040(3) 0.043(3) -0.009(2) 0.014(3) -0.006(3)
C45A 0.037(3) 0.043(3) 0.048(3) 0.006(2) 0.003(3) 0.001(2)
C46A 0.050(4) 0.043(3) 0.032(3) -0.008(2) 0.015(3) -0.010(3)
C47A 0.043(3) 0.037(3) 0.042(3) -0.007(2) 0.008(2) -0.002(2)
C48A 0.054(4) 0.071(4) 0.042(3) -0.007(3) 0.020(3) -0.016(3)
C49A 0.047(3) 0.034(2) 0.039(3) -0.003(2) 0.012(2) -0.010(2)
C50A 0.041(3) 0.055(3) 0.037(3) 0.002(2) 0.006(2) 0.004(2)
C51A 0.049(4) 0.058(3) 0.059(4) -0.012(3) 0.021(3) 0.001(3)
C52A 0.055(4) 0.067(4) 0.040(3) 0.000(3) 0.016(3) -0.010(3)
C53A 0.052(4) 0.052(3) 0.048(3) 0.006(3) 0.006(3) -0.012(3)
C54A 0.043(3) 0.040(3) 0.040(3) 0.001(2) 0.004(3) -0.003(2)
C55A 0.042(3) 0.035(3) 0.030(3) -0.002(2) 0.009(2) -0.003(2)
C56A 0.045(3) 0.039(3) 0.038(3) 0.006(2) 0.002(3) -0.001(2)
C57A 0.048(3) 0.050(3) 0.029(3) 0.007(2) 0.004(2) -0.006(3)
C58A 0.033(3) 0.041(3) 0.033(3) -0.002(2) 0.004(2) -0.004(2)
C59A 0.035(3) 0.041(3) 0.031(3) 0.001(2) 0.002(2) -0.003(3)
C60A 0.041(3) 0.034(3) 0.034(3) -0.001(2) 0.009(2) -0.001(2)
C61A 0.053(4) 0.056(4) 0.028(3) -0.001(2) 0.010(3) -0.001(3)
C62A 0.053(4) 0.057(3) 0.035(3) -0.007(3) 0.013(3) 0.010(3)
C63A 0.050(4) 0.045(3) 0.028(3) -0.008(2) 0.004(2) 0.002(3)
C64A 0.066(4) 0.055(3) 0.032(3) -0.007(2) 0.012(3) 0.016(3)
C65A 0.068(4) 0.047(3) 0.051(4) 0.004(3) 0.012(3) 0.019(3)
C66A 0.058(4) 0.042(3) 0.032(3) 0.001(2) 0.010(3) 0.004(3)
C67A 0.057(4) 0.054(3) 0.031(3) 0.008(2) 0.011(3) 0.011(3)
C68A 0.070(4) 0.049(3) 0.044(3) 0.011(2) 0.017(3) 0.026(3)
C69A 0.054(4) 0.047(3) 0.038(3) 0.003(2) 0.016(3) 0.017(3)
C70A 0.040(3) 0.044(3) 0.028(3) 0.004(2) 0.006(2) 0.007(2)
C71A 0.035(3) 0.041(3) 0.027(3) 0.002(2) 0.006(2) 0.004(2)
C72A 0.037(3) 0.033(2) 0.031(2) 0.001(2) 0.007(2) -0.005(3)
C73A 0.039(3) 0.040(3) 0.035(3) -0.004(2) 0.008(2) 0.002(2)
C74A 0.038(3) 0.043(3) 0.030(3) 0.004(2) 0.009(2) -0.003(2)
C75A 0.033(3) 0.038(3) 0.032(3) 0.001(2) 0.005(2) -0.003(2)
C76A 0.045(3) 0.041(3) 0.027(3) 0.008(2) 0.007(2) 0.000(2)
C77A 0.042(3) 0.034(3) 0.032(3) 0.008(2) 0.008(2) 0.011(2)
C78A 0.040(3) 0.032(3) 0.030(3) -0.004(2) 0.012(2) 0.004(2)
Eu1B 0.01975(11) 0.01741(13) 0.01477(11) -0.00136(8) 0.00438(9) -0.00102(10)
Eu2B 0.01982(11) 0.01689(10) 0.01307(10) -0.00020(9) 0.00358(8) 0.00062(11)
O1B 0.039(2) 0.0312(18) 0.034(2) -0.0030(15) 0.0121(17) -0.0033(16)
O2B 0.039(2) 0.0315(18) 0.0293(18) -0.0015(14) 0.0102(16) -0.0001(16)
O3B 0.0345(19) 0.0304(19) 0.0281(17) 0.0027(13) 0.0037(14) -0.0001(15)
O4B 0.0345(19) 0.0406(19) 0.0270(17) -0.0025(13) 0.0071(14) -0.0002(14)
O5B 0.039(2) 0.0330(17) 0.0273(18) -0.0028(14) 0.0043(15) -0.0024(15)
O6B 0.035(2) 0.0329(18) 0.0291(19) -0.0016(14) 0.0071(17) 0.0008(16)
O7B 0.038(2) 0.0355(19) 0.0257(17) -0.0004(14) 0.0045(15) -0.0002(15)
O8B 0.0362(19) 0.0403(17) 0.0282(17) -0.0025(14) 0.0068(14) 0.0084(16)
O9B 0.038(2) 0.0307(17) 0.039(2) -0.0001(14) 0.0115(17) 0.0009(15)
O10B 0.040(2) 0.0346(19) 0.042(2) 0.0001(15) 0.0085(17) 0.0011(16)
O11B 0.041(2) 0.0353(18) 0.0271(18) 0.0004(13) 0.0114(16) 0.0049(15)
O12B 0.037(2) 0.0339(18) 0.0331(19) -0.0015(15) 0.0064(15) 0.0027(15)
N1B 0.041(3) 0.035(2) 0.028(2) -0.0070(17) 0.0079(19) -0.0049(19)
N2B 0.035(2) 0.040(2) 0.030(2) 0.0034(19) 0.0084(17) -0.001(2)
N3B 0.035(2) 0.036(2) 0.026(2) -0.0004(16) 0.0061(18) -0.0043(18)
N4B 0.035(3) 0.034(2) 0.027(2) -0.0009(17) 0.0064(18) 0.0003(19)
C1B 0.039(3) 0.034(3) 0.031(3) 0.000(2) 0.001(2) -0.003(2)
C2B 0.044(3) 0.033(3) 0.034(3) -0.006(2) 0.010(2) -0.001(2)
C3B 0.050(3) 0.044(3) 0.041(3) -0.002(2) 0.008(3) -0.013(2)
C4B 0.040(3) 0.034(3) 0.039(3) 0.000(2) 0.007(2) -0.003(2)
C5B 0.050(3) 0.045(3) 0.051(3) 0.006(2) 0.019(3) 0.000(3)
C6B 0.061(4) 0.034(3) 0.066(4) 0.008(2) 0.012(3) 0.001(3)
C7B 0.061(4) 0.055(3) 0.041(3) 0.007(3) 0.006(3) -0.021(3)
C8B 0.053(4) 0.057(3) 0.043(3) -0.009(3) 0.015(3) -0.009(3)
C9B 0.044(3) 0.041(3) 0.044(3) 0.001(2) 0.014(3) -0.005(2)
C10B 0.039(3) 0.029(3) 0.027(3) 0.000(2) 0.004(2) -0.006(2)
C11B 0.038(3) 0.041(3) 0.031(3) 0.004(2) 0.002(2) -0.003(2)
C12B 0.041(3) 0.042(3) 0.044(3) -0.002(2) 0.008(3) -0.001(2)
C13B 0.040(3) 0.035(3) 0.035(3) 0.006(2) 0.008(2) 0.002(2)
C14B 0.036(3) 0.046(3) 0.039(3) 0.001(2) 0.010(2) -0.002(2)
C15B 0.044(3) 0.047(3) 0.044(3) 0.000(2) 0.008(2) -0.003(2)
C16B 0.036(3) 0.042(3) 0.060(3) 0.006(2) 0.005(2) -0.011(2)
C17B 0.048(3) 0.048(3) 0.040(3) 0.009(2) 0.013(2) 0.002(2)
C18B 0.040(3) 0.045(3) 0.037(3) -0.002(2) 0.007(2) 0.002(2)
C19B 0.043(3) 0.037(3) 0.028(3) 0.002(2) 0.003(2) 0.002(2)
C20B 0.044(3) 0.043(3) 0.031(3) -0.009(2) 0.000(2) 0.003(2)
C21B 0.046(3) 0.061(3) 0.042(3) -0.001(2) 0.008(3) -0.005(3)
C22B 0.033(3) 0.039(3) 0.045(3) 0.002(2) 0.000(2) -0.005(2)
C23B 0.049(4) 0.054(3) 0.053(4) -0.003(3) 0.005(3) -0.008(3)
C24B 0.068(4) 0.055(3) 0.062(4) 0.011(3) 0.005(3) -0.016(3)
C25B 0.054(4) 0.069(4) 0.046(4) 0.016(3) 0.006(3) -0.020(3)
C26B 0.045(4) 0.068(3) 0.051(4) 0.001(3) 0.011(3) -0.002(3)
C27B 0.048(4) 0.047(3) 0.051(4) 0.008(3) 0.016(3) 0.000(3)
C28B 0.036(3) 0.045(3) 0.035(3) 0.001(2) 0.004(2) 0.000(2)
C29B 0.048(3) 0.048(3) 0.030(3) -0.002(2) 0.013(2) 0.010(2)
C30B 0.048(3) 0.043(3) 0.055(3) 0.002(2) 0.004(2) 0.008(2)
C31B 0.042(3) 0.043(3) 0.033(3) -0.003(2) 0.007(2) 0.015(2)
C32B 0.054(4) 0.045(3) 0.040(3) 0.001(2) 0.005(3) 0.006(3)
C33B 0.066(4) 0.052(3) 0.050(3) 0.009(3) 0.016(3) 0.008(3)
C34B 0.064(4) 0.040(3) 0.067(4) 0.009(3) 0.019(3) -0.006(3)
C35B 0.071(4) 0.040(3) 0.053(4) 0.000(3) 0.000(3) -0.004(3)
C36B 0.060(4) 0.043(3) 0.039(3) -0.001(2) 0.007(3) 0.005(3)
C37B 0.042(3) 0.036(3) 0.027(3) -0.001(2) 0.005(2) 0.007(2)
C38B 0.047(3) 0.038(3) 0.035(3) 0.004(2) 0.017(2) 0.004(2)
C39B 0.048(3) 0.053(3) 0.042(3) -0.010(2) 0.005(3) 0.007(2)
C40B 0.042(3) 0.030(3) 0.043(3) -0.004(2) 0.009(3) 0.006(2)
C41B 0.045(3) 0.047(3) 0.050(3) 0.002(2) 0.013(3) 0.002(3)
C42B 0.047(4) 0.051(3) 0.070(4) 0.000(3) 0.013(3) 0.003(3)
C43B 0.039(3) 0.051(3) 0.067(4) -0.010(3) -0.007(3) 0.005(3)
C44B 0.055(4) 0.052(3) 0.044(3) 0.003(2) 0.000(3) 0.005(3)
C45B 0.044(3) 0.049(3) 0.041(3) -0.002(2) 0.003(3) 0.000(3)
C46B 0.045(3) 0.036(3) 0.036(3) 0.005(2) 0.014(2) 0.002(2)
C47B 0.046(3) 0.042(3) 0.056(3) 0.000(2) 0.024(3) 0.006(3)
C48B 0.055(4) 0.048(3) 0.060(4) 0.001(3) 0.023(3) 0.006(3)
C49B 0.051(6) 0.042(6) 0.043(5) 0.007(4) 0.023(4) 0.012(4)
C50B 0.060(8) 0.035(6) 0.037(6) 0.007(4) 0.008(5) 0.009(5)
C51B 0.053(10) 0.044(5) 0.045(6) 0.013(5) 0.019(6) 0.005(5)
C52B 0.062(7) 0.044(7) 0.037(5) -0.004(5) 0.012(5) 0.012(5)
C53B 0.044(6) 0.048(7) 0.046(6) 0.003(5) 0.010(4) 0.005(5)
C54B 0.057(7) 0.041(5) 0.047(6) 0.005(4) 0.024(4) 0.001(5)
C49D 0.061(9) 0.061(10) 0.057(10) 0.015(8) 0.022(6) 0.018(8)
C50D 0.061(9) 0.061(10) 0.057(10) 0.015(8) 0.022(6) 0.018(8)
C51D 0.061(9) 0.061(10) 0.057(10) 0.015(8) 0.022(6) 0.018(8)
C52D 0.061(9) 0.061(10) 0.057(10) 0.015(8) 0.022(6) 0.018(8)
C53D 0.061(9) 0.061(10) 0.057(10) 0.015(8) 0.022(6) 0.018(8)
C54D 0.061(9) 0.061(10) 0.057(10) 0.015(8) 0.022(6) 0.018(8)
C55B 0.054(4) 0.044(3) 0.039(3) -0.007(2) 0.017(3) -0.002(3)
C56B 0.052(4) 0.044(3) 0.049(3) -0.014(2) 0.010(3) -0.010(3)
C57B 0.051(4) 0.052(3) 0.031(3) -0.012(2) 0.006(3) 0.004(3)
C58B 0.039(3) 0.048(3) 0.034(3) -0.002(2) 0.006(2) 0.009(2)
C59B 0.039(3) 0.037(3) 0.033(3) -0.002(2) 0.006(2) 0.004(2)
C60B 0.038(3) 0.050(3) 0.031(3) 0.000(2) 0.004(2) 0.009(2)
C61B 0.048(3) 0.060(3) 0.027(3) -0.006(2) 0.005(2) 0.016(3)
C62B 0.048(3) 0.062(3) 0.031(3) 0.008(3) 0.017(2) 0.010(3)
C63B 0.039(3) 0.051(3) 0.030(2) 0.000(2) 0.007(2) 0.000(3)
C64B 0.048(3) 0.054(3) 0.033(3) 0.011(2) 0.014(3) 0.007(3)
C65B 0.047(4) 0.038(3) 0.052(3) 0.005(2) 0.012(3) -0.010(2)
C66B 0.044(3) 0.054(3) 0.036(3) -0.002(2) 0.010(2) 0.000(3)
C67B 0.050(3) 0.045(3) 0.033(3) -0.002(2) 0.007(2) -0.007(3)
C68B 0.048(3) 0.035(3) 0.046(3) 0.007(2) 0.005(3) -0.007(2)
C69B 0.040(3) 0.054(3) 0.036(3) 0.014(2) 0.010(2) 0.000(3)
C70B 0.037(3) 0.045(3) 0.030(3) 0.002(2) 0.006(2) 0.000(2)
C71B 0.041(3) 0.034(3) 0.027(2) 0.003(2) 0.007(2) 0.004(2)
C72B 0.038(3) 0.039(3) 0.029(3) 0.002(2) 0.008(2) 0.003(2)
C73B 0.048(3) 0.059(3) 0.030(3) 0.008(3) 0.014(2) 0.005(3)
C74B 0.055(4) 0.057(3) 0.029(3) -0.004(2) 0.012(3) 0.005(3)
C75B 0.042(3) 0.041(3) 0.033(3) 0.000(2) 0.005(2) 0.001(2)
C76B 0.055(4) 0.052(3) 0.027(3) -0.012(2) 0.006(3) 0.009(3)
C77B 0.052(4) 0.046(3) 0.041(3) -0.005(2) 0.011(3) -0.004(3)
C78B 0.042(3) 0.044(3) 0.031(3) 0.001(2) 0.009(2) -0.002(2)
O1L 0.065(3) 0.041(2) 0.056(2) -0.0081(18) 0.003(2) 0.019(2)
O2L 0.083(3) 0.068(3) 0.074(3) -0.017(2) -0.023(2) 0.016(2)
C1L 0.036(3) 0.038(3) 0.038(3) 0.007(2) 0.003(2) 0.011(2)
C2L 0.041(3) 0.036(2) 0.030(3) 0.0061(19) 0.008(2) 0.009(2)
C3L 0.055(4) 0.049(3) 0.068(4) -0.004(3) 0.019(3) 0.006(3)
C4L 0.028(3) 0.030(2) 0.034(3) 0.0001(19) 0.006(2) 0.0095(19)
C5L 0.047(3) 0.040(3) 0.051(3) 0.002(2) 0.011(3) -0.002(2)
C6L 0.067(4) 0.057(4) 0.070(4) 0.003(3) 0.018(3) 0.000(3)
C7L 0.061(4) 0.055(3) 0.094(5) -0.005(3) 0.009(3) -0.010(3)
C8L 0.055(3) 0.065(4) 0.082(4) -0.004(3) 0.005(3) -0.005(3)
C9L 0.052(4) 0.053(3) 0.056(4) -0.007(3) 0.008(3) 0.005(3)
O3L 0.045(3) 0.042(2) 0.057(2) -0.0087(19) -0.002(2) 0.0101(19)
O4L 0.040(2) 0.049(2) 0.055(2) -0.0072(17) 0.0075(18) -0.0050(17)
C10L 0.044(3) 0.036(3) 0.057(4) -0.013(2) 0.011(3) -0.006(3)
C11L 0.045(3) 0.052(3) 0.067(4) -0.021(3) 0.004(3) -0.002(3)
C12L 0.068(4) 0.066(4) 0.082(5) -0.011(3) 0.011(4) 0.001(3)
C13L 0.083(5) 0.047(3) 0.073(4) -0.010(3) -0.012(4) 0.007(3)
C14L 0.091(6) 0.091(5) 0.093(6) -0.001(4) -0.009(4) -0.009(4)
C15L 0.146(8) 0.118(7) 0.091(6) 0.010(5) -0.013(5) -0.019(5)
C16L 0.157(8) 0.089(5) 0.085(6) 0.015(4) -0.024(5) -0.043(5)
C17L 0.162(8) 0.084(6) 0.135(8) 0.008(5) -0.023(6) 0.008(6)
C18L 0.119(6) 0.073(5) 0.121(6) -0.018(4) -0.007(5) 0.021(4)
O5L 0.090(4) 0.064(3) 0.102(5) -0.007(4) 0.022(4) -0.010(4)
O6L 0.068(4) 0.064(4) 0.088(4) -0.001(3) 0.021(4) 0.006(3)
C19L 0.068(6) 0.071(6) 0.075(6) -0.005(5) 0.013(5) -0.004(5)
C20L 0.055(5) 0.056(4) 0.080(5) -0.004(4) -0.004(4) -0.013(3)
C21L 0.155(9) 0.053(5) 0.149(8) 0.003(5) 0.089(7) 0.008(5)
C22L 0.069(2) 0.089(2) 0.087(2) -0.011(2) 0.012(2) 0.0058(19)
C23L 0.069(2) 0.089(2) 0.087(2) -0.011(2) 0.012(2) 0.0058(19)
C24L 0.069(2) 0.089(2) 0.087(2) -0.011(2) 0.012(2) 0.0058(19)
C25L 0.069(2) 0.089(2) 0.087(2) -0.011(2) 0.012(2) 0.0058(19)
C26L 0.069(2) 0.089(2) 0.087(2) -0.011(2) 0.012(2) 0.0058(19)
C27L 0.069(2) 0.089(2) 0.087(2) -0.011(2) 0.012(2) 0.0058(19)
O5K 0.020(10) 0.022(8) 0.047(10) 0.021(7) 0.010(8) -0.003(8)
O6K 0.091(15) 0.056(11) 0.051(12) -0.025(9) 0.034(10) -0.012(9)
C19K 0.07(2) 0.068(10) 0.021(13) -0.012(8) 0.017(12) -0.016(12)
C20K 0.055(5) 0.056(4) 0.080(5) -0.004(4) -0.004(4) -0.013(3)
C21K 0.155(9) 0.053(5) 0.149(8) 0.003(5) 0.089(7) 0.008(5)
C22K 0.069(2) 0.089(2) 0.087(2) -0.011(2) 0.012(2) 0.0058(19)
C23K 0.069(2) 0.089(2) 0.087(2) -0.011(2) 0.012(2) 0.0058(19)
C24K 0.069(2) 0.089(2) 0.087(2) -0.011(2) 0.012(2) 0.0058(19)
C25K 0.069(2) 0.089(2) 0.087(2) -0.011(2) 0.012(2) 0.0058(19)
C26K 0.069(2) 0.089(2) 0.087(2) -0.011(2) 0.012(2) 0.0058(19)
C27K 0.069(2) 0.089(2) 0.087(2) -0.011(2) 0.012(2) 0.0058(19)
O7L 0.062(3) 0.058(2) 0.047(2) 0.0131(18) 0.0156(19) -0.004(2)
O8L 0.091(4) 0.080(3) 0.091(4) 0.027(3) -0.012(3) -0.011(3)
C28L 0.058(4) 0.040(3) 0.047(3) -0.004(2) 0.011(3) -0.006(3)
C29L 0.057(4) 0.032(3) 0.048(3) 0.004(2) 0.018(3) 0.008(2)
C30L 0.099(5) 0.055(4) 0.067(4) -0.005(3) 0.012(4) -0.011(3)
C31L 0.031(3) 0.036(3) 0.042(3) -0.001(2) 0.012(2) 0.003(2)
C32L 0.040(3) 0.036(3) 0.042(3) 0.000(2) 0.001(2) -0.002(2)
C33L 0.057(4) 0.041(3) 0.053(3) -0.012(2) 0.021(3) -0.004(2)
C34L 0.057(4) 0.057(3) 0.049(3) -0.005(3) 0.015(3) -0.008(3)
C35L 0.055(4) 0.075(4) 0.046(3) 0.009(3) 0.008(3) 0.008(3)
C36L 0.054(4) 0.059(3) 0.052(3) 0.009(3) 0.020(3) 0.014(3)
O9L 0.0365(19) 0.0334(18) 0.0449(19) -0.0036(15) 0.0110(15) -0.0043(14)
O10L 0.057(2) 0.045(2) 0.043(2) -0.0066(16) 0.0059(17) -0.0060(16)
C37L 0.031(3) 0.039(2) 0.033(3) 0.003(2) 0.002(2) 0.004(2)
C38L 0.049(3) 0.026(2) 0.047(3) -0.001(2) 0.012(2) 0.003(2)
C39L 0.073(4) 0.058(3) 0.048(3) 0.006(3) 0.013(3) -0.007(3)
C40L 0.037(3) 0.033(2) 0.032(2) 0.000(2) 0.012(2) -0.003(2)
C41L 0.031(3) 0.046(3) 0.043(3) -0.001(2) 0.012(2) 0.000(2)
C42L 0.037(3) 0.054(3) 0.040(3) -0.007(2) 0.006(2) 0.002(2)
C43L 0.039(3) 0.056(3) 0.046(3) 0.000(2) 0.002(2) 0.006(2)
C44L 0.044(3) 0.042(3) 0.065(3) -0.006(3) 0.011(3) 0.006(3)
C45L 0.047(3) 0.048(3) 0.037(3) -0.005(2) 0.006(2) -0.002(2)

loop_
_atom_type_symbol
_atom_type_description
_atom_type_scat_dispersion_real
_atom_type_scat_dispersion_imag
_atom_type_scat_source
C C 0.0033 0.0016 'International Tables Vol C Tables 4.2.6.8 and 6.1.1.4'
H H 0.0000 0.0000 'International Tables Vol C Tables 4.2.6.8 and 6.1.1.4'
Eu Eu -0.1578 3.6682 'International Tables Vol C Tables 4.2.6.8 and 6.1.1.4'
N N 0.0061 0.0033 'International Tables Vol C Tables 4.2.6.8 and 6.1.1.4'
O O 0.0106 0.0060 'International Tables Vol C Tables 4.2.6.8 and 6.1.1.4'

loop_
_geom_angle_atom_site_label_1
_geom_angle_atom_site_label_2
_geom_angle_atom_site_label_3
_geom_angle
O1A Eu1A O7A 75.91(11)
O1A Eu1A O5A 135.37(11)
O7A Eu1A O5A 73.25(10)
O1A Eu1A O4A 77.96(11)
O7A Eu1A O4A 123.76(11)
O5A Eu1A O4A 93.28(11)
O1A Eu1A O10A 130.16(10)
O7A Eu1A O10A 92.96(10)
O5A Eu1A O10A 83.13(11)
O4A Eu1A O10A 140.47(10)
O1A Eu1A O9A 78.00(11)
O7A Eu1A O9A 78.70(10)
O5A Eu1A O9A 125.19(11)
O4A Eu1A O9A 141.01(10)
O10A Eu1A O9A 52.16(10)
O1A Eu1A N2A 135.38(11)
O7A Eu1A N2A 147.62(11)
O5A Eu1A N2A 76.16(11)
O4A Eu1A N2A 68.01(11)
O10A Eu1A N2A 72.95(11)
O9A Eu1A N2A 111.56(11)
O1A Eu1A N1A 81.35(11)
O7A Eu1A N1A 144.25(11)
O5A Eu1A N1A 139.59(11)
O4A Eu1A N1A 76.62(11)
O10A Eu1A N1A 80.98(11)
O9A Eu1A N1A 69.76(11)
N2A Eu1A N1A 63.71(12)
O1A Eu1A O3A 70.35(10)
O7A Eu1A O3A 74.97(10)
O5A Eu1A O3A 71.02(10)
O4A Eu1A O3A 49.42(9)
O10A Eu1A O3A 153.62(10)
O9A Eu1A O3A 142.72(10)
N2A Eu1A O3A 104.79(10)
N1A Eu1A O3A 122.37(10)
O1A Eu1A C37A 104.25(14)
O7A Eu1A C37A 88.12(12)
O5A Eu1A C37A 106.14(13)
O4A Eu1A C37A 146.76(12)
O10A Eu1A C37A 26.01(12)
O9A Eu1A C37A 26.43(12)
N2A Eu1A C37A 90.37(13)
N1A Eu1A C37A 71.08(13)
O3A Eu1A C37A 163.01(11)
O1A Eu1A C10A 74.60(12)
O7A Eu1A C10A 100.41(12)
O5A Eu1A C10A 80.12(12)
O4A Eu1A C10A 24.06(11)
O10A Eu1A C10A 154.49(12)
O9A Eu1A C10A 151.88(12)
N2A Eu1A C10A 84.41(12)
N1A Eu1A C10A 99.67(13)
O3A Eu1A C10A 25.51(10)
C37A Eu1A C10A 170.69(14)
O1A Eu1A Eu2A 68.78(7)
O7A Eu1A Eu2A 38.87(8)
O5A Eu1A Eu2A 66.91(7)
O4A Eu1A Eu2A 85.24(7)
O10A Eu1A Eu2A 127.69(7)
O9A Eu1A Eu2A 113.56(7)
N2A Eu1A Eu2A 132.70(8)
N1A Eu1A Eu2A 147.74(9)
O3A Eu1A Eu2A 36.11(6)
C37A Eu1A Eu2A 126.98(10)
C10A Eu1A Eu2A 61.58(9)
O6A Eu2A O3A 79.12(11)
O6A Eu2A O2A 137.45(11)
O3A Eu2A O2A 74.60(10)
O6A Eu2A O12A 127.81(11)
O3A Eu2A O12A 86.57(10)
O2A Eu2A O12A 83.53(10)
O6A Eu2A O8A 82.30(11)
O3A Eu2A O8A 129.92(10)
O2A Eu2A O8A 89.52(10)
O12A Eu2A O8A 139.37(10)
O6A Eu2A O11A 74.87(11)
O3A Eu2A O11A 79.92(10)
O2A Eu2A O11A 130.73(10)
O12A Eu2A O11A 53.18(10)
O8A Eu2A O11A 137.95(10)
O6A Eu2A N4A 78.15(12)
O3A Eu2A N4A 144.13(12)
O2A Eu2A N4A 138.88(11)
O12A Eu2A N4A 85.85(11)
O8A Eu2A N4A 73.51(11)
O11A Eu2A N4A 67.58(10)
O6A Eu2A O7A 70.87(10)
O3A Eu2A O7A 78.83(10)
O2A Eu2A O7A 71.62(10)
O12A Eu2A O7A 153.71(10)
O8A Eu2A O7A 51.13(9)
O11A Eu2A O7A 142.38(10)
N4A Eu2A O7A 118.53(10)
O6A Eu2A N3A 136.15(11)
O3A Eu2A N3A 144.72(11)
O2A Eu2A N3A 76.02(10)
O12A Eu2A N3A 71.05(11)
O8A Eu2A N3A 68.42(11)
O11A Eu2A N3A 105.61(10)
N4A Eu2A N3A 62.96(11)
O7A Eu2A N3A 109.70(10)
O6A Eu2A C46A 101.64(15)
O3A Eu2A C46A 84.91(12)
O2A Eu2A C46A 108.59(14)
O12A Eu2A C46A 26.63(13)
O8A Eu2A C46A 144.62(12)
O11A Eu2A C46A 26.77(13)
N4A Eu2A C46A 73.02(13)
O7A Eu2A C46A 163.08(12)
N3A Eu2A C46A 86.32(13)
O6A Eu2A C28A 78.39(12)
O3A Eu2A C28A 104.30(12)
O2A Eu2A C28A 76.48(12)
O12A Eu2A C28A 153.54(12)
O8A Eu2A C28A 25.95(11)
O11A Eu2A C28A 151.62(12)
N4A Eu2A C28A 97.86(12)
O7A Eu2A C28A 25.59(11)
N3A Eu2A C28A 87.24(12)
C46A Eu2A C28A 170.54(13)
O6A Eu2A Eu1A 69.66(8)
O3A Eu2A Eu1A 44.22(8)
O2A Eu2A Eu1A 68.12(7)
O12A Eu2A Eu1A 127.22(7)
O8A Eu2A Eu1A 85.71(7)
O11A Eu2A Eu1A 117.31(7)
N4A Eu2A Eu1A 143.69(9)
O7A Eu2A Eu1A 34.60(6)
N3A Eu2A Eu1A 135.67(8)
C46A Eu2A Eu1A 128.93(10)
C28A Eu2A Eu1A 60.13(10)
C1A O1A Eu1A 139.0(3)
C1A O2A Eu2A 136.1(3)
C10A O3A Eu2A 174.5(3)
C10A O3A Eu1A 84.2(3)
Eu2A O3A Eu1A 99.67(11)
C10A O4A Eu1A 104.5(3)
C19A O5A Eu1A 138.2(3)
C19A O6A Eu2A 135.8(3)
C28A O7A Eu1A 161.7(3)
C28A O7A Eu2A 91.1(3)
Eu1A O7A Eu2A 106.53(11)
C28A O8A Eu2A 96.6(3)
C37A O9A Eu1A 92.7(3)
C37A O10A Eu1A 94.0(3)
C46A O11A Eu2A 91.6(3)
C46A O12A Eu2A 92.4(3)
C55A N1A C59A 117.0(4)
C55A N1A Eu1A 121.8(3)
C59A N1A Eu1A 121.1(3)
C66A N2A C60A 115.3(4)
C66A N2A Eu1A 124.3(3)
C60A N2A Eu1A 120.2(3)
C67A N3A C71A 115.8(4)
C67A N3A Eu2A 123.6(3)
C71A N3A Eu2A 120.6(3)
C78A N4A C72A 116.8(4)
C78A N4A Eu2A 122.9(3)
C72A N4A Eu2A 120.2(3)
O1A C1A O2A 125.4(5)
O1A C1A C2A 116.2(4)
O2A C1A C2A 118.3(4)
C4A C2A C3A 112.6(5)
C4A C2A C1A 112.6(5)
C3A C2A C1A 115.0(4)
C3A C2A C4C 103.6(8)
C1A C2A C4C 102.8(7)
C2A C4A C9A 120.6(6)
C2A C4A C5A 123.3(6)
C9A C4A C5A 116.1(6)
C6A C5A C4A 121.7(6)
C7A C6A C5A 121.4(6)
C6A C7A C8A 118.7(7)
C7A C8A C9A 121.0(6)
C8A C9A C4A 121.1(6)
C5C C4C C9C 120.0
C5C C4C C2A 123.0(12)
C9C C4C C2A 117.0(12)
C4C C5C C6C 120.0
C5C C6C C7C 120.0
C8C C7C C6C 120.0
C9C C8C C7C 120.0
C8C C9C C4C 120.0
O4A C10A O3A 121.2(5)
O4A C10A C11A 116.1(4)
O3A C10A C11A 122.7(4)
O4A C10A Eu1A 51.4(2)
O3A C10A Eu1A 70.3(3)
C11A C10A Eu1A 163.9(3)
C10A C11A C13A 108.5(4)
C10A C11A C12A 115.1(4)
C13A C11A C12A 110.2(3)
C14A C13A C18A 120.0
C14A C13A C11A 120.6(3)
C18A C13A C11A 119.4(3)
C13A C14A C15A 120.0
C16A C15A C14A 120.0
C15A C16A C17A 120.0
C18A C17A C16A 120.0
C17A C18A C13A 120.0
O5A C19A O6A 124.6(5)
O5A C19A C20A 118.2(4)
O6A C19A C20A 117.2(4)
C22A C20A C19A 114.2(4)
C22A C20A C21A 114.2(4)
C19A C20A C21A 108.0(4)
C23A C22A C27A 120.0
C23A C22A C20A 115.7(3)
C27A C22A C20A 124.3(3)
C24A C23A C22A 120.0
C25A C24A C23A 120.0
C24A C25A C26A 120.0
C27A C26A C25A 120.0
C26A C27A C22A 120.0
O7A C28A O8A 119.3(4)
O7A C28A C29A 122.6(4)
O8A C28A C29A 118.1(4)
O7A C28A Eu2A 63.3(3)
O8A C28A Eu2A 57.5(2)
C29A C28A Eu2A 166.8(3)
C31A C29A C28A 111.1(4)
C31A C29A C30A 117.4(4)
C28A C29A C30A 107.4(4)
C36A C31A C32A 117.6(4)
C36A C31A C29A 123.2(4)
C32A C31A C29A 119.3(4)
C33A C32A C31A 120.7(5)
C32A C33A C34A 120.7(5)
C35A C34A C33A 119.0(5)
C34A C35A C36A 119.9(5)
C31A C36A C35A 122.1(5)
O10A C37A O9A 119.9(5)
O10A C37A C38A 120.3(5)
O9A C37A C38A 119.9(4)
O10A C37A Eu1A 60.0(3)
O9A C37A Eu1A 60.9(2)
C38A C37A Eu1A 170.4(3)
C37A C38A C39A 111.1(4)
C37A C38A C40A 110.5(4)
C39A C38A C40A 113.6(4)
C41A C40A C45A 118.2(5)
C41A C40A C38A 122.6(5)
C45A C40A C38A 119.1(5)
C40A C41A C42A 121.5(5)
C43A C42A C41A 119.3(5)
C42A C43A C44A 120.8(5)
C43A C44A C45A 119.4(5)
C40A C45A C44A 120.7(5)
O12A C46A O11A 121.8(5)
O12A C46A C47A 119.6(5)
O11A C46A C47A 118.4(5)
O12A C46A Eu2A 61.0(3)
O11A C46A Eu2A 61.6(3)
C47A C46A Eu2A 167.2(3)
C46A C47A C48A 111.5(4)
C46A C47A C49A 106.2(4)
C48A C47A C49A 114.0(4)
C54A C49A C50A 119.6(5)
C54A C49A C47A 120.5(4)
C50A C49A C47A 119.9(4)
C49A C50A C51A 119.8(5)
C52A C51A C50A 118.9(5)
C53A C52A C51A 120.7(5)
C52A C53A C54A 119.1(5)
C49A C54A C53A 121.8(5)
N1A C55A C56A 123.0(4)
C57A C56A C55A 119.8(5)
C56A C57A C58A 118.7(5)
C59A C58A C57A 116.6(5)
C59A C58A C61A 120.9(5)
C57A C58A C61A 122.5(5)
N1A C59A C58A 124.8(5)
N1A C59A C60A 117.5(4)
C58A C59A C60A 117.6(5)
N2A C60A C63A 122.6(4)
N2A C60A C59A 117.4(4)
C63A C60A C59A 120.0(4)
C62A C61A C58A 121.5(5)
C61A C62A C63A 120.4(5)
C64A C63A C60A 119.3(5)
C64A C63A C62A 121.2(5)
C60A C63A C62A 119.5(5)
C65A C64A C63A 118.1(5)
C64A C65A C66A 118.8(5)
N2A C66A C65A 125.8(5)
N3A C67A C68A 125.9(5)
C69A C68A C67A 117.4(5)
C68A C69A C70A 119.7(5)
C71A C70A C73A 121.7(5)
C71A C70A C69A 116.5(4)
C73A C70A C69A 121.7(4)
N3A C71A C70A 124.8(5)
N3A C71A C72A 118.3(4)
C70A C71A C72A 116.9(4)
N4A C72A C75A 121.5(5)
N4A C72A C71A 117.9(4)
C75A C72A C71A 120.6(4)
C74A C73A C70A 120.5(5)
C73A C74A C75A 121.9(5)
C76A C75A C74A 123.3(4)
C76A C75A C72A 118.3(4)
C74A C75A C72A 118.4(4)
C77A C76A C75A 119.1(4)
C76A C77A C78A 118.9(4)
N4A C78A C77A 125.3(4)
O5B Eu1B O1B 138.26(11)
O5B Eu1B O7B 75.80(10)
O1B Eu1B O7B 76.92(11)
O5B Eu1B O10B 78.98(10)
O1B Eu1B O10B 128.98(11)
O7B Eu1B O10B 84.91(11)
O5B Eu1B O4B 87.91(10)
O1B Eu1B O4B 83.11(10)
O7B Eu1B O4B 125.84(10)
O10B Eu1B O4B 142.49(10)
O5B Eu1B O9B 124.82(10)
O1B Eu1B O9B 77.34(11)
O7B Eu1B O9B 76.21(10)
O10B Eu1B O9B 51.98(10)
O4B Eu1B O9B 146.10(10)
O5B Eu1B O3B 72.45(10)
O1B Eu1B O3B 70.08(10)
O7B Eu1B O3B 74.17(10)
O10B Eu1B O3B 147.84(10)
O4B Eu1B O3B 51.69(9)
O9B Eu1B O3B 139.88(10)
O5B Eu1B N1B 140.35(11)
O1B Eu1B N1B 77.58(12)
O7B Eu1B N1B 140.87(11)
O10B Eu1B N1B 88.59(11)
O4B Eu1B N1B 79.40(11)
O9B Eu1B N1B 69.57(11)
O3B Eu1B N1B 122.98(11)
O5B Eu1B N2B 77.79(11)
O1B Eu1B N2B 135.01(11)
O7B Eu1B N2B 148.00(11)
O10B Eu1B N2B 72.53(10)
O4B Eu1B N2B 70.38(10)
O9B Eu1B N2B 105.21(11)
O3B Eu1B N2B 114.28(10)
N1B Eu1B N2B 62.56(12)
O5B Eu1B C46B 103.02(13)
O1B Eu1B C46B 103.42(14)
O7B Eu1B C46B 81.39(12)
O10B Eu1B C46B 26.01(12)
O4B Eu1B C46B 152.66(12)
O9B Eu1B C46B 26.09(11)
O3B Eu1B C46B 155.53(12)
N1B Eu1B C46B 76.26(13)
N2B Eu1B C46B 87.31(12)
O5B Eu1B C10B 79.85(12)
O1B Eu1B C10B 74.76(12)
O7B Eu1B C10B 100.47(12)
O10B Eu1B C10B 156.12(12)
O4B Eu1B C10B 25.38(10)
O9B Eu1B C10B 151.90(12)
O3B Eu1B C10B 26.33(10)
N1B Eu1B C10B 100.86(13)
N2B Eu1B C10B 92.28(12)
C46B Eu1B C10B 176.93(14)
O5B Eu1B Eu2B 69.13(7)
O1B Eu1B Eu2B 69.72(8)
O7B Eu1B Eu2B 39.14(8)
O10B Eu1B Eu2B 119.81(7)
O4B Eu1B Eu2B 86.72(7)
O9B Eu1B Eu2B 111.42(7)
O3B Eu1B Eu2B 35.03(6)
N1B Eu1B Eu2B 145.75(9)
N2B Eu1B Eu2B 140.30(8)
C46B Eu1B Eu2B 120.54(10)
C10B Eu1B Eu2B 61.36(9)
O3B Eu2B O6B 77.47(11)
O3B Eu2B O2B 72.37(10)
O6B Eu2B O2B 138.25(10)
O3B Eu2B O8B 126.38(10)
O6B Eu2B O8B 78.07(11)
O2B Eu2B O8B 97.26(10)
O3B Eu2B O12B 95.71(10)
O6B Eu2B O12B 124.01(10)
O2B Eu2B O12B 87.58(10)
O8B Eu2B O12B 137.19(10)
O3B Eu2B O11B 76.31(10)
O6B Eu2B O11B 72.71(11)
O2B Eu2B O11B 125.06(11)
O8B Eu2B O11B 137.49(10)
O12B Eu2B O11B 52.02(10)
O3B Eu2B O7B 75.02(10)
O6B Eu2B O7B 70.82(10)
O2B Eu2B O7B 73.94(10)
O8B Eu2B O7B 51.97(9)
O12B Eu2B O7B 161.06(10)
O11B Eu2B O7B 137.42(10)
O3B Eu2B N4B 144.98(10)
O6B Eu2B N4B 82.11(12)
O2B Eu2B N4B 137.50(11)
O8B Eu2B N4B 75.47(11)
O12B Eu2B N4B 72.72(11)
O11B Eu2B N4B 70.57(11)
O7B Eu2B N4B 124.09(11)
O3B Eu2B N3B 145.24(11)
O6B Eu2B N3B 136.76(12)
O2B Eu2B N3B 74.96(11)
O8B Eu2B N3B 69.17(11)
O12B Eu2B N3B 71.23(11)
O11B Eu2B N3B 114.60(11)
O7B Eu2B N3B 106.92(11)
N4B Eu2B N3B 63.22(11)
O3B Eu2B C37B 88.83(12)
O6B Eu2B C37B 97.47(13)
O2B Eu2B C37B 109.89(13)
O8B Eu2B C37B 141.30(11)
O12B Eu2B C37B 26.57(12)
O11B Eu2B C37B 25.92(11)
O7B Eu2B C37B 161.62(12)
N4B Eu2B C37B 65.86(12)
N3B Eu2B C37B 91.34(13)
O3B Eu2B C28B 101.35(12)
O6B Eu2B C28B 74.88(12)
O2B Eu2B C28B 83.42(13)
O8B Eu2B C28B 25.76(11)
O12B Eu2B C28B 157.25(12)
O11B Eu2B C28B 147.22(13)
O7B Eu2B C28B 26.38(11)
N4B Eu2B C28B 100.36(13)
N3B Eu2B C28B 86.25(13)
C37B Eu2B C28B 165.37(14)
O3B Eu2B Eu1B 38.91(7)
O6B Eu2B Eu1B 69.02(8)
O2B Eu2B Eu1B 69.36(7)
O8B Eu2B Eu1B 87.70(7)
O12B Eu2B Eu1B 132.79(7)
O11B Eu2B Eu1B 109.12(7)
O7B Eu2B Eu1B 36.12(7)
N4B Eu2B Eu1B 149.12(9)
N3B Eu2B Eu1B 134.25(8)
C37B Eu2B Eu1B 127.05(9)
C28B Eu2B Eu1B 62.44(10)
C1B O1B Eu1B 136.5(3)
C1B O2B Eu2B 134.6(3)
C10B O3B Eu2B 161.5(3)
C10B O3B Eu1B 92.4(3)
Eu2B O3B Eu1B 106.05(11)
C10B O4B Eu1B 96.3(3)
C19B O5B Eu1B 134.5(3)
C19B O6B Eu2B 136.6(3)
C28B O7B Eu1B 163.1(3)
C28B O7B Eu2B 91.4(3)
Eu1B O7B Eu2B 104.73(12)
C28B O8B Eu2B 97.2(3)
C46B O9B Eu1B 92.6(3)
C46B O10B Eu1B 94.7(3)
C37B O11B Eu2B 92.0(3)
C37B O12B Eu2B 93.1(3)
C55B N1B C59B 115.7(4)
C55B N1B Eu1B 122.6(3)
C59B N1B Eu1B 121.7(3)
C66B N2B C60B 118.6(4)
C66B N2B Eu1B 122.2(3)
C60B N2B Eu1B 119.2(3)
C67B N3B C71B 117.2(4)
C67B N3B Eu2B 122.7(3)
C71B N3B Eu2B 120.0(3)
C78B N4B C72B 117.6(4)
C78B N4B Eu2B 121.9(3)
C72B N4B Eu2B 120.5(3)
O2B C1B O1B 124.9(5)
O2B C1B C2B 117.2(4)
O1B C1B C2B 117.9(4)
C1B C2B C4B 113.1(4)
C1B C2B C3B 112.6(4)
C4B C2B C3B 112.0(3)
C5B C4B C9B 120.0
C5B C4B C2B 120.9(3)
C9B C4B C2B 118.9(3)
C6B C5B C4B 120.0
C5B C6B C7B 120.0
C8B C7B C6B 120.0
C9B C8B C7B 120.0
C8B C9B C4B 120.0
O4B C10B O3B 119.6(4)
O4B C10B C11B 122.9(4)
O3B C10B C11B 117.4(4)
O4B C10B Eu1B 58.3(2)
O3B C10B Eu1B 61.3(2)
C11B C10B Eu1B 174.9(3)
C10B C11B C12B 112.1(4)
C10B C11B C13B 108.8(3)
C12B C11B C13B 112.2(4)
C14B C13B C18B 120.0
C14B C13B C11B 119.9(3)
C18B C13B C11B 120.0(3)
C15B C14B C13B 120.0
C14B C15B C16B 120.0
C17B C16B C15B 120.0
C16B C17B C18B 120.0
C17B C18B C13B 120.0
O6B C19B O5B 125.4(5)
O6B C19B C20B 116.8(4)
O5B C19B C20B 117.7(4)
C22B C20B C19B 116.1(4)
C22B C20B C21B 112.4(4)
C19B C20B C21B 105.8(4)
C23B C22B C27B 120.0
C23B C22B C20B 118.4(3)
C27B C22B C20B 121.5(3)
C22B C23B C24B 120.0
C25B C24B C23B 120.0
C24B C25B C26B 120.0
C25B C26B C27B 120.0
C26B C27B C22B 120.0
O8B C28B O7B 118.7(5)
O8B C28B C29B 119.6(4)
O7B C28B C29B 121.3(4)
O8B C28B Eu2B 57.0(2)
O7B C28B Eu2B 62.2(3)
C29B C28B Eu2B 166.2(4)
C28B C29B C31B 108.7(4)
C28B C29B C30B 109.7(4)
C31B C29B C30B 114.6(4)
C32B C31B C36B 120.0
C32B C31B C29B 121.6(3)
C36B C31B C29B 118.3(3)
C31B C32B C33B 120.0
C32B C33B C34B 120.0
C35B C34B C33B 120.0
C36B C35B C34B 120.0
C35B C36B C31B 120.0
O11B C37B O12B 120.8(4)
O11B C37B C38B 122.2(4)
O12B C37B C38B 117.0(4)
O11B C37B Eu2B 62.1(2)
O12B C37B Eu2B 60.3(2)
C38B C37B Eu2B 165.7(3)
C37B C38B C40B 109.5(4)
C37B C38B C39B 112.2(4)
C40B C38B C39B 111.7(4)
C41B C40B C45B 117.0(5)
C41B C40B C38B 120.3(5)
C45B C40B C38B 122.5(5)
C40B C41B C42B 123.3(5)
C41B C42B C43B 118.3(5)
C44B C43B C42B 120.3(5)
C43B C44B C45B 120.1(5)
C44B C45B C40B 120.9(5)
O10B C46B O9B 120.1(5)
O10B C46B C47B 119.3(5)
O9B C46B C47B 120.5(4)
O10B C46B Eu1B 59.3(3)
O9B C46B Eu1B 61.3(3)
C47B C46B Eu1B 174.1(3)
C49D C47B C48B 115.0(17)
C49D C47B C46B 112.0(17)
C48B C47B C46B 109.2(4)
C48B C47B C49B 115.2(8)
C46B C47B C49B 109.5(8)
C50B C49B C54B 117.5(8)
C50B C49B C47B 122.3(12)
C54B C49B C47B 120.2(11)
C49B C50B C51B 120.6(8)
C52B C51B C50B 122.0(7)
C51B C52B C53B 119.1(8)
C52B C53B C54B 120.1(8)
C49B C54B C53B 120.8(7)
C47B C49D C50D 116(2)
C47B C49D C54D 124(2)
C50D C49D C54D 120.0
C51D C50D C49D 120.0
C52D C51D C50D 120.0
C53D C52D C51D 120.0
C54D C53D C52D 120.0
C53D C54D C49D 120.0
N1B C55B C56B 125.5(5)
C55B C56B C57B 118.5(5)
C56B C57B C58B 119.2(4)
C57B C58B C61B 122.5(5)
C57B C58B C59B 117.7(5)
C61B C58B C59B 119.8(5)
N1B C59B C60B 117.9(4)
N1B C59B C58B 123.4(5)
C60B C59B C58B 118.7(5)
N2B C60B C59B 118.6(4)
N2B C60B C63B 120.4(5)
C59B C60B C63B 121.0(5)
C62B C61B C58B 122.6(5)
C61B C62B C63B 119.5(5)
C64B C63B C60B 119.0(4)
C64B C63B C62B 122.5(4)
C60B C63B C62B 118.4(5)
C65B C64B C63B 119.9(4)
C64B C65B C66B 118.7(5)
N2B C66B C65B 123.3(4)
N3B C67B C68B 123.6(4)
C69B C68B C67B 118.4(4)
C68B C69B C70B 119.9(4)
C71B C70B C69B 118.1(4)
C71B C70B C73B 119.1(5)
C69B C70B C73B 122.6(4)
N3B C71B C70B 122.7(4)
N3B C71B C72B 117.7(4)
C70B C71B C72B 119.5(4)
N4B C72B C75B 122.7(5)
N4B C72B C71B 118.2(4)
C75B C72B C71B 119.2(4)
C74B C73B C70B 121.2(5)
C73B C74B C75B 121.7(5)
C76B C75B C72B 117.6(5)
C76B C75B C74B 123.2(5)
C72B C75B C74B 119.2(5)
C77B C76B C75B 121.0(5)
C76B C77B C78B 117.3(5)
N4B C78B C77B 123.8(5)
O2L C1L O1L 121.6(5)
O2L C1L C2L 124.3(5)
O1L C1L C2L 114.0(4)
C3L C2L C4L 113.6(3)
C3L C2L C1L 110.7(4)
C4L C2L C1L 109.7(4)
C5L C4L C9L 120.0
C5L C4L C2L 120.4(3)
C9L C4L C2L 119.6(3)
C4L C5L C6L 120.0
C7L C6L C5L 120.0
C6L C7L C8L 120.0
C9L C8L C7L 120.0
C8L C9L C4L 120.0
O4L C10L O3L 122.3(5)
O4L C10L C11L 125.4(5)
O3L C10L C11L 112.2(5)
C10L C11L C12L 112.6(5)
C10L C11L C13L 109.5(4)
C12L C11L C13L 109.0(4)
C14L C13L C18L 120.0
C14L C13L C11L 121.4(4)
C18L C13L C11L 118.6(4)
C15L C14L C13L 120.0
C14L C15L C16L 120.0
C15L C16L C17L 120.0
C18L C17L C16L 120.0
C17L C18L C13L 120.0
O6L C19L O5L 123.1(9)
O6L C19L C20L 126.6(9)
O5L C19L C20L 109.9(8)
C21L C20L C22L 134.1(7)
C21L C20L C19L 104.4(7)
C22L C20L C19L 102.6(6)
C23L C22L C27L 120.0
C23L C22L C20L 117.4(5)
C27L C22L C20L 122.6(5)
C22L C23L C24L 120.0
C25L C24L C23L 120.0
C24L C25L C26L 120.0
C27L C26L C25L 120.0
C26L C27L C22L 120.0
O6K C19K O5K 122.9(19)
O6K C19K C20K 124(2)
O5K C19K C20K 113(2)
C21K C20K C19K 114(2)
C21K C20K C22K 109(3)
C19K C20K C22K 109(2)
C23K C22K C27K 120.0
C23K C22K C20K 123.9(18)
C27K C22K C20K 115.9(18)
C24K C23K C22K 120.0
C23K C24K C25K 120.0
C26K C25K C24K 120.0
C25K C26K C27K 120.0
C26K C27K C22K 120.0
O8L C28L O7L 123.8(5)
O8L C28L C29L 125.6(5)
O7L C28L C29L 110.6(5)
C31L C29L C28L 114.1(4)
C31L C29L C30L 112.0(4)
C28L C29L C30L 108.1(4)
C36L C31L C32L 117.8(5)
C36L C31L C29L 119.5(4)
C32L C31L C29L 122.6(4)
C33L C32L C31L 121.1(5)
C34L C33L C32L 119.9(5)
C35L C34L C33L 120.5(5)
C34L C35L C36L 120.2(5)
C31L C36L C35L 120.4(5)
O10L C37L O9L 124.2(4)
O10L C37L C38L 125.0(4)
O9L C37L C38L 110.7(4)
C39L C38L C40L 114.4(4)
C39L C38L C37L 111.9(4)
C40L C38L C37L 106.2(3)
C45L C40L C41L 118.4(4)
C45L C40L C38L 122.9(4)
C41L C40L C38L 118.5(4)
C40L C41L C42L 120.5(4)
C43L C42L C41L 120.2(5)
C42L C43L C44L 118.9(5)
C45L C44L C43L 120.8(4)
C44L C45L C40L 121.1(5)

loop_
_geom_bond_atom_site_label_1
_geom_bond_atom_site_label_2
_geom_bond_distance
Eu1A O1A 2.341(3)
Eu1A O7A 2.349(3)
Eu1A O5A 2.364(3)
Eu1A O4A 2.394(3)
Eu1A O10A 2.469(3)
Eu1A O9A 2.488(3)
Eu1A N2A 2.576(4)
Eu1A N1A 2.587(4)
Eu1A O3A 2.805(3)
Eu1A C37A 2.845(5)
Eu1A C10A 2.965(5)
Eu1A Eu2A 3.9653(3)
Eu2A O6A 2.342(3)
Eu2A O3A 2.370(3)
Eu2A O2A 2.395(3)
Eu2A O12A 2.463(3)
Eu2A O8A 2.465(3)
Eu2A O11A 2.477(3)
Eu2A N4A 2.588(4)
Eu2A O7A 2.596(3)
Eu2A N3A 2.623(3)
Eu2A C46A 2.815(5)
Eu2A C28A 2.904(5)
O1A C1A 1.249(5)
O2A C1A 1.264(5)
O3A C10A 1.283(5)
O4A C10A 1.248(5)
O5A C19A 1.246(5)
O6A C19A 1.280(6)
O7A C28A 1.255(5)
O8A C28A 1.279(5)
O9A C37A 1.268(6)
O10A C37A 1.250(5)
O11A C46A 1.268(6)
O12A C46A 1.263(6)
N1A C55A 1.313(5)
N1A C59A 1.341(6)
N2A C66A 1.305(5)
N2A C60A 1.377(5)
N3A C67A 1.327(6)
N3A C71A 1.343(5)
N4A C78A 1.315(5)
N4A C72A 1.393(5)
C1A C2A 1.521(7)
C2A C4A 1.381(7)
C2A C3A 1.503(6)
C2A C4C 1.724(14)
C4A C9A 1.382(8)
C4A C5A 1.402(8)
C5A C6A 1.364(8)
C6A C7A 1.340(9)
C7A C8A 1.373(8)
C8A C9A 1.379(8)
C4C C5C 1.3900
C4C C9C 1.3900
C5C C6C 1.3900
C6C C7C 1.3900
C7C C8C 1.3900
C8C C9C 1.3900
C10A C11A 1.511(6)
C11A C13A 1.527(5)
C11A C12A 1.538(6)
C13A C14A 1.3900
C13A C18A 1.3900
C14A C15A 1.3900
C15A C16A 1.3900
C16A C17A 1.3900
C17A C18A 1.3900
C19A C20A 1.516(7)
C20A C22A 1.484(5)
C20A C21A 1.529(6)
C22A C23A 1.3900
C22A C27A 1.3900
C23A C24A 1.3900
C24A C25A 1.3900
C25A C26A 1.3900
C26A C27A 1.3900
C28A C29A 1.515(6)
C29A C31A 1.508(6)
C29A C30A 1.551(6)
C31A C36A 1.369(6)
C31A C32A 1.387(6)
C32A C33A 1.369(6)
C33A C34A 1.377(6)
C34A C35A 1.370(6)
C35A C36A 1.371(6)
C37A C38A 1.515(6)
C38A C39A 1.519(6)
C38A C40A 1.553(7)
C40A C41A 1.369(6)
C40A C45A 1.382(6)
C41A C42A 1.377(6)
C42A C43A 1.365(7)
C43A C44A 1.366(6)
C44A C45A 1.383(6)
C46A C47A 1.529(7)
C47A C48A 1.543(6)
C47A C49A 1.552(6)
C49A C54A 1.350(6)
C49A C50A 1.368(6)
C50A C51A 1.399(6)
C51A C52A 1.374(7)
C52A C53A 1.364(7)
C53A C54A 1.370(6)
C55A C56A 1.388(6)
C56A C57A 1.374(6)
C57A C58A 1.396(6)
C58A C59A 1.396(6)
C58A C61A 1.402(6)
C59A C60A 1.471(6)
C60A C63A 1.387(6)
C61A C62A 1.355(7)
C62A C63A 1.431(6)
C63A C64A 1.382(6)
C64A C65A 1.366(6)
C65A C66A 1.382(6)
C67A C68A 1.389(6)
C68A C69A 1.378(6)
C69A C70A 1.418(6)
C70A C71A 1.402(6)
C70A C73A 1.409(6)
C71A C72A 1.433(6)
C72A C75A 1.418(6)
C73A C74A 1.326(6)
C74A C75A 1.415(6)
C75A C76A 1.408(6)
C76A C77A 1.371(6)
C77A C78A 1.388(6)
Eu1B O5B 2.337(3)
Eu1B O1B 2.352(3)
Eu1B O7B 2.383(3)
Eu1B O10B 2.461(3)
Eu1B O4B 2.492(3)
Eu1B O9B 2.505(3)
Eu1B O3B 2.556(3)
Eu1B N1B 2.590(4)
Eu1B N2B 2.626(3)
Eu1B C46B 2.854(5)
Eu1B C10B 2.911(5)
Eu1B Eu2B 3.9098(3)
Eu2B O3B 2.336(3)
Eu2B O6B 2.363(3)
Eu2B O2B 2.384(3)
Eu2B O8B 2.438(3)
Eu2B O12B 2.490(3)
Eu2B O11B 2.531(3)
Eu2B O7B 2.552(3)
Eu2B N4B 2.586(4)
Eu2B N3B 2.601(3)
Eu2B C37B 2.862(5)
Eu2B C28B 2.883(5)
O1B C1B 1.278(6)
O2B C1B 1.268(5)
O3B C10B 1.292(5)
O4B C10B 1.255(5)
O5B C19B 1.279(5)
O6B C19B 1.250(6)
O7B C28B 1.281(5)
O8B C28B 1.263(5)
O9B C46B 1.256(6)
O10B C46B 1.256(5)
O11B C37B 1.252(6)
O12B C37B 1.282(5)
N1B C55B 1.333(6)
N1B C59B 1.362(6)
N2B C66B 1.322(6)
N2B C60B 1.382(6)
N3B C67B 1.337(5)
N3B C71B 1.362(5)
N4B C78B 1.299(5)
N4B C72B 1.357(6)
C1B C2B 1.522(7)
C2B C4B 1.526(5)
C2B C3B 1.560(6)
C4B C5B 1.3900
C4B C9B 1.3900
C5B C6B 1.3900
C6B C7B 1.3900
C7B C8B 1.3900
C8B C9B 1.3900
C10B C11B 1.516(6)
C11B C12B 1.516(6)
C11B C13B 1.531(5)
C13B C14B 1.3900
C13B C18B 1.3900
C14B C15B 1.3900
C15B C16B 1.3900
C16B C17B 1.3900
C17B C18B 1.3900
C19B C20B 1.533(7)
C20B C22B 1.509(5)
C20B C21B 1.566(6)
C22B C23B 1.3900
C22B C27B 1.3900
C23B C24B 1.3900
C24B C25B 1.3900
C25B C26B 1.3900
C26B C27B 1.3900
C28B C29B 1.484(7)
C29B C31B 1.515(5)
C29B C30B 1.568(6)
C31B C32B 1.3900
C31B C36B 1.3900
C32B C33B 1.3900
C33B C34B 1.3900
C34B C35B 1.3900
C35B C36B 1.3900
C37B C38B 1.507(6)
C38B C40B 1.515(6)
C38B C39B 1.560(6)
C40B C41B 1.365(6)
C40B C45B 1.392(6)
C41B C42B 1.369(7)
C42B C43B 1.379(7)
C43B C44B 1.366(7)
C44B C45B 1.372(6)
C46B C47B 1.530(7)
C47B C49D 1.38(4)
C47B C48B 1.519(6)
C47B C49B 1.567(15)
C49B C50B 1.367(10)
C49B C54B 1.378(10)
C50B C51B 1.373(10)
C51B C52B 1.341(11)
C52B C53B 1.349(10)
C53B C54B 1.396(10)
C49D C50D 1.3900
C49D C54D 1.3900
C50D C51D 1.3900
C51D C52D 1.3900
C52D C53D 1.3900
C53D C54D 1.3900
C55B C56B 1.379(6)
C56B C57B 1.381(6)
C57B C58B 1.394(6)
C58B C61B 1.403(6)
C58B C59B 1.415(6)
C59B C60B 1.409(6)
C60B C63B 1.417(6)
C61B C62B 1.348(6)
C62B C63B 1.448(6)
C63B C64B 1.379(6)
C64B C65B 1.372(6)
C65B C66B 1.397(6)
C67B C68B 1.407(6)
C68B C69B 1.358(6)
C69B C70B 1.406(6)
C70B C71B 1.395(6)
C70B C73B 1.444(6)
C71B C72B 1.446(6)
C72B C75B 1.401(6)
C73B C74B 1.314(6)
C74B C75B 1.436(7)
C75B C76B 1.375(6)
C76B C77B 1.352(7)
C77B C78B 1.426(6)
O1L C1L 1.259(6)
O2L C1L 1.184(5)
C1L C2L 1.516(6)
C2L C3L 1.504(6)
C2L C4L 1.506(5)
C4L C5L 1.3900
C4L C9L 1.3900
C5L C6L 1.3900
C6L C7L 1.3900
C7L C8L 1.3900
C8L C9L 1.3900
O3L C10L 1.323(6)
O4L C10L 1.213(6)
C10L C11L 1.479(7)
C11L C12L 1.526(6)
C11L C13L 1.531(6)
C13L C14L 1.3900
C13L C18L 1.3900
C14L C15L 1.3900
C15L C16L 1.3900
C16L C17L 1.3900
C17L C18L 1.3900
O5L C19L 1.281(11)
O6L C19L 1.192(10)
C19L C20L 1.629(11)
C20L C21L 1.426(10)
C20L C22L 1.471(8)
C22L C23L 1.3900
C22L C27L 1.3900
C23L C24L 1.3900
C24L C25L 1.3900
C25L C26L 1.3900
C26L C27L 1.3900
O5K C19K 1.39(3)
O6K C19K 1.24(3)
C19K C20K 1.549(13)
C20K C21K 1.463(14)
C20K C22K 1.55(3)
C22K C23K 1.3900
C22K C27K 1.3900
C23K C24K 1.3900
C24K C25K 1.3900
C25K C26K 1.3900
C26K C27K 1.3900
O7L C28L 1.301(6)
O8L C28L 1.186(6)
C28L C29L 1.529(6)
C29L C31L 1.503(6)
C29L C30L 1.561(7)
C31L C36L 1.376(6)
C31L C32L 1.384(6)
C32L C33L 1.376(6)
C33L C34L 1.357(6)
C34L C35L 1.348(6)
C35L C36L 1.392(7)
O9L C37L 1.319(5)
O10L C37L 1.202(5)
C37L C38L 1.533(6)
C38L C39L 1.516(6)
C38L C40L 1.532(6)
C40L C45L 1.366(6)
C40L C41L 1.375(6)
C41L C42L 1.395(6)
C42L C43L 1.358(6)
C43L C44L 1.377(6)
C44L C45L 1.363(6)
